data_1567201
loop_
_publ_author_name
'Keener, Megan'
'Fadaei-Tirani, Farzaneh'
'Scopelliti, Rosario'
'Zivkovic, Ivica'
'Mazzanti, Marinella'

_publ_section_title
;
 Nitrogen activation and cleavage by a multimetallic uranium complex.
;
_journal_issue 27
_journal_name_full 'Chemical science'
_journal_page_first 8025
_journal_page_last 8035
_journal_paper_doi 10.1039/d2sc02997a
_journal_volume 13
_journal_year 2022
_chemical_formula_moiety 'C60 H144 Cs N3 O16 Si8 U2'
_chemical_formula_sum 'C60 H144 Cs N3 O16 Si8 U2'
_chemical_formula_weight 1997.46
_space_group_crystal_system triclinic
_space_group_IT_number 2
_space_group_name_Hall '-P 1'
_space_group_name_H-M_alt 'P -1'
_atom_sites_solution_hydrogens geom
_atom_sites_solution_primary dual
_atom_sites_solution_secondary difmap
_audit_creation_date 2021-08-03
_audit_creation_method
;
Olex2 1.3
(compiled 2020.11.12 svn.r5f609507 for OlexSys, GUI svn.r6272)
;
_audit_update_record
;
2021-08-03 deposited with the CCDC.	2022-06-22 downloaded from the CCDC.
;
_cell_angle_alpha 107.3639(13)
_cell_angle_beta 92.5382(12)
_cell_angle_gamma 108.1942(14)
_cell_formula_units_Z 2
_cell_length_a 14.1418(2)
_cell_length_b 16.3515(2)
_cell_length_c 22.1403(3)
_cell_measurement_reflns_used 47489
_cell_measurement_temperature 140.00(10)
_cell_measurement_theta_max 73.1070
_cell_measurement_theta_min 2.2120
_cell_volume 4588.44(12)
_computing_cell_refinement 'CrysAlisPro 1.171.41.113a (Rigaku OD, 2021)'
_computing_data_collection 'CrysAlisPro 1.171.41.113a (Rigaku OD, 2021)'
_computing_data_reduction 'CrysAlisPro 1.171.41.113a (Rigaku OD, 2021)'
_computing_molecular_graphics 'Olex2 1.3 (Dolomanov et al., 2009)'
_computing_publication_material 'Olex2 1.3 (Dolomanov et al., 2009)'
_computing_structure_refinement 'ShelXL 2018/3 (Sheldrick, 2015)'
_computing_structure_solution 'ShelXT 2018/2 (Sheldrick, 2015)'
_diffrn_ambient_environment N~2~
_diffrn_ambient_temperature 140.00(10)
_diffrn_detector 'Hybrid Pixel Array Detector'
_diffrn_detector_area_resol_mean 10.0000
_diffrn_detector_type 'HyPix-Arc 150'
_diffrn_measured_fraction_theta_full 0.986
_diffrn_measured_fraction_theta_max 0.948
_diffrn_measurement_details
;
List of Runs (angles in degrees, time in seconds):

  # Type    Start    End  Width  t~exp~   \w     \q     \k     \f   Frames
#--------------------------------------------------------------------------
  1  \w     37.00  62.00   0.50    0.30    --   24.00  58.00  61.43   50
  2  \w     51.00  76.00   0.50    0.30    --   72.70   2.00  98.06   50
  3  \w     90.00 115.00   0.50    0.30    --   72.70  40.00  72.96   50
  4  \w     87.00 112.00   0.50    0.30    --   72.70  37.00  66.54   50
  5  \w     50.00  80.00   0.50    0.30    --   40.00  29.00-149.71   60
  6  \w    -93.00 -68.00   0.50    0.30    --  -72.70 115.00-130.69   50
  7  \w   -103.00 -78.00   0.50    0.30    --  -72.70 134.00-108.72   50
  8  \w    -68.00 -35.00   0.50    0.30    --  -72.70 134.00-108.72   66
  9  \w    -99.00 -52.00   0.50    0.30    --  -72.70 127.00  18.09   94
 10  \w    -89.00 -32.00   0.50    0.30    --  -66.62 125.00  60.00  114
 11  \w    -65.00 -38.00   0.50    0.30    --  -72.70 146.00 170.61   54
 12  \w    -98.00 -65.00   0.50    0.30    --  -72.70 125.00 137.59   66
 13  \w    -97.00 -36.00   0.50    0.30    --  -68.00 133.00  99.65  122
 14  \w    -90.00 -27.00   0.50    0.30    --  -66.62 125.00 -30.00  126
 15  \w    -91.00 -28.00   0.50    0.30    --  -66.62 125.00 -90.00  126
 16  \w    -91.00 -41.00   0.50    0.30    --  -66.62 125.00-150.00  100
 17  \w    -94.00 -60.00   0.50    0.30    --  -72.00 118.00-111.35   68
 18  \w    -94.00 -42.00   0.50    0.30    --  -72.70 118.00 -38.62  104
 19  \w    -94.00 -68.00   0.50    0.30    --  -72.70 117.00 -59.52   52
 20  \w    -94.00 -60.00   0.50    0.30    --  -72.70 117.00  -8.94   68
 21  \w    -94.00 -68.00   0.50    0.30    --  -72.70 117.00 105.73   52
 22  \w    -94.00 -69.00   0.50    0.30    --  -72.70 117.00  87.11   50
 23  \w    -89.00 -29.00   0.50    0.30    --  -68.00 116.00 164.04  120
 24  \w    -93.00 -67.00   0.50    0.30    --  -72.70 115.00 169.64   52
 25  \w   -110.00 -85.00   0.50    0.30    --  -72.70 -65.00   0.92   50
 26  \w    -99.00 -72.00   0.50    0.30    --  -56.00 -40.00-113.34   54
 27  \w   -116.00 -91.00   0.50    0.30    --  -72.70 -39.00 -38.43   50
 28  \w   -112.00 -87.00   0.50    0.30    --  -72.70 -37.00 -71.76   50
 29  \w   -116.00 -91.00   0.50    0.30    --  -72.70 -38.00-111.04   50
 30  \w   -117.00 -88.00   0.50    0.30    --  -72.70 -33.00-149.11   58
 31  \w    -81.00 -56.00   0.50    0.30    --  -40.00 -50.00  29.55   50
 32  \w   -115.00 -89.00   0.50    0.30    --  -72.70 -37.00 156.55   52
 33  \w   -114.00 -88.00   0.50    0.30    --  -72.70 -52.00 122.41   52
 34  \w    -75.00 -39.00   0.50    0.30    --  -66.62 -15.00 -90.00   72
 35  \w   -105.00 -54.00   0.50    0.30    --  -66.62 -15.00  30.00  102
 36  \w    -89.00 -40.00   0.50    0.30    --  -66.62 -15.00  60.00   98
 37  \w   -116.00 -91.00   0.50    0.30    --  -72.70 -39.00  91.12   50
 38  \w   -112.00 -82.00   0.50    0.30    --  -72.70-113.00-119.51   60
 39  \w    -99.00 -72.00   0.50    0.30    --  -66.62   0.00 -90.00   54
 40  \w   -101.00 -33.00   0.50    0.30    --  -66.62   0.00 -30.00  136
 41  \w    -65.00 -39.00   0.50    0.30    --  -66.62   0.00 -90.00   52
 42  \w    -59.00 -34.00   0.50    0.30    --  -72.70  54.00-116.44   50
 43  \w     32.00  57.00   0.50    0.30    --   72.70 -53.00  79.79   50
 44  \w     40.00 101.00   0.50    0.30    --   72.70-132.00 120.58  122
 45  \w     69.00  94.00   0.50    0.30    --   72.70-118.00 132.82   50
 46  \w     34.00  59.00   0.50    0.30    --   72.70 -57.00 136.26   50
 47  \w     37.00  91.00   0.50    0.30    --   72.70-115.00   8.27  108
 48  \w     32.00  94.00   0.50    0.30    --   72.70-117.00 -48.41  124
 49  \w     34.00  59.00   0.50    0.30    --   72.70-123.00 -79.91   50
 50  \w     66.00  97.00   0.50    0.30    --   72.70-123.00 -79.91   62
;
_diffrn_measurement_device 'four-circle diffractometer'
_diffrn_measurement_device_type 'XtaLAB Synergy R, DW system, HyPix-Arc 150'
_diffrn_measurement_method '\w scans'
_diffrn_orient_matrix_type 'CrysAlisPro convention (1999,Acta A55,543-557)'
_diffrn_orient_matrix_UB_11 -0.1147912000
_diffrn_orient_matrix_UB_12 -0.0297479000
_diffrn_orient_matrix_UB_13 -0.0190236000
_diffrn_orient_matrix_UB_21 0.0159417000
_diffrn_orient_matrix_UB_22 0.0139211000
_diffrn_orient_matrix_UB_23 -0.0651103000
_diffrn_orient_matrix_UB_31 -0.0052319000
_diffrn_orient_matrix_UB_32 -0.0997530000
_diffrn_orient_matrix_UB_33 -0.0289627000
_diffrn_radiation_monochromator mirror
_diffrn_radiation_probe x-ray
_diffrn_radiation_type 'Cu K\a'
_diffrn_radiation_wavelength 1.54184
_diffrn_reflns_av_R_equivalents 0.0263
_diffrn_reflns_av_unetI/netI 0.0214
_diffrn_reflns_Laue_measured_fraction_full 0.986
_diffrn_reflns_Laue_measured_fraction_max 0.948
_diffrn_reflns_limit_h_max 17
_diffrn_reflns_limit_h_min -17
_diffrn_reflns_limit_k_max 17
_diffrn_reflns_limit_k_min -20
_diffrn_reflns_limit_l_max 26
_diffrn_reflns_limit_l_min -26
_diffrn_reflns_number 73042
_diffrn_reflns_point_group_measured_fraction_full 0.986
_diffrn_reflns_point_group_measured_fraction_max 0.948
_diffrn_reflns_theta_full 67.684
_diffrn_reflns_theta_max 73.609
_diffrn_reflns_theta_min 2.115
_diffrn_source 'Rotating-anode X-ray tube'
_diffrn_source_type 'Rigaku (Cu) X-ray Source'
_exptl_absorpt_coefficient_mu 14.324
_exptl_absorpt_correction_T_max 0.716
_exptl_absorpt_correction_T_min 0.215
_exptl_absorpt_correction_type gaussian
_exptl_absorpt_process_details
;
CrysAlisPro 1.171.41.113a (Rigaku Oxford Diffraction, 2021)
Numerical absorption correction based on Gaussian integration over
a multifaceted crystal model.
Empirical absorption correction using spherical harmonics
as implemented in SCALE3 ABSPACK scaling algorithm
;
_exptl_crystal_colour 'clear light brown'
_exptl_crystal_density_diffrn 1.446
_exptl_crystal_description prism
_exptl_crystal_F_000 2008
_exptl_crystal_size_max 0.14
_exptl_crystal_size_mid 0.07
_exptl_crystal_size_min 0.05
_refine_diff_density_max 1.600
_refine_diff_density_min -1.202
_refine_diff_density_rms 0.083
_refine_ls_extinction_method none
_refine_ls_goodness_of_fit_ref 1.073
_refine_ls_hydrogen_treatment constr
_refine_ls_matrix_type full
_refine_ls_number_parameters 877
_refine_ls_number_reflns 17574
_refine_ls_number_restraints 30
_refine_ls_restrained_S_all 1.085
_refine_ls_R_factor_all 0.0262
_refine_ls_R_factor_gt 0.0238
_refine_ls_shift/su_max 0.004
_refine_ls_shift/su_mean 0.000
_refine_ls_structure_factor_coef Fsqd
_refine_ls_weighting_details 'w=1/[\s^2^(Fo^2^)+(0.0107P)^2^+12.8192P] where P=(Fo^2^+2Fc^2^)/3'
_refine_ls_weighting_scheme calc
_refine_ls_wR_factor_gt 0.0509
_refine_ls_wR_factor_ref 0.0516
_reflns_Friedel_coverage 0.000
_reflns_number_gt 16403
_reflns_number_total 17574
_reflns_threshold_expression 'I > 2\s(I)'
_cod_data_source_file d2sc02997a2.cif
_cod_data_source_block mk-389
_cod_depositor_comments
;
The following automatic conversions were performed:

data item '_exptl_absorpt_correction_type' value 'Gaussian' was
changed to 'gaussian' in accordance with the
/home/data/users/saulius/crontab/automatic-downloads/rss-feeds/RSC/lib/dictionaries/cif_core.dic
dictionary named 'cif_core.dic' version 2.4.2 last updated on
2011-04-26.

Automatic conversion script
Id: cif_fix_values 7556 2019-12-06 15:28:31Z antanas 

 Adding full bibliography for 1567201--1567212.cif.
;
_cod_original_cell_volume 4588.43(13)
_cod_database_code 1567201
_shelx_shelxl_version_number 2018/3
_audit_contact_author 'Farzaneh Fadaei Tirani'
_chemical_oxdiff_formula 'C60 H146 Cs1 N3 O16 Si8 U2'
_shelx_space_group_comment
;
The symmetry employed for this shelxl refinement is uniquely defined
by the following loop, which should always be used as a source of
symmetry information in preference to the above space-group names.
They are only intended as comments.
;
_shelx_estimated_absorpt_t_max 0.534
_shelx_estimated_absorpt_t_min 0.239
_reflns_odcompleteness_completeness 98.72
_reflns_odcompleteness_iscentric 1
_reflns_odcompleteness_theta 66.97
_olex2_refinement_description
;
1. Fixed Uiso
 At 1.5 times of:
  All C(H,H,H) groups
2. Uiso/Uaniso restraints and constraints
Si4 \\sim C10 \\sim C11 \\sim C12: within 2A with sigma of 0.005 and sigma for
terminal atoms of 0.01 within 2A
Cs1A \\sim Cs1B \\sim Cs1C: within 2A with sigma of 0.005 and sigma for
terminal atoms of 0.01 within 2A
3. Others
 Fixed Sof: Cs1A(0.92) Cs1B(0.05) Cs1C(0.03)
4.a Idealised Me refined as rotating group:
 C1(H1A,H1B,H1C), C2(H2A,H2B,H2C), C3(H3A,H3B,H3C), C4(H4A,H4B,H4C), C5(H5A,
 H5B,H5C), C6(H6A,H6B,H6C), C7(H7A,H7B,H7C), C8(H8A,H8B,H8C), C9(H9A,H9B,H9C),
 C10(H10A,H10B,H10C), C11(H11A,H11B,H11C), C12(H12A,H12B,H12C), C14(H14A,H14C,
 H14B), C15(H15A,H15B,H15C), C16(H16A,H16B,H16C), C18(H18A,H18B,H18C), C19(H19A,
 H19B,H19C), C20(H20A,H20B,H20C), C22(H22A,H22B,H22C), C23(H23A,H23B,H23C),
 C24(H24A,H24B,H24C), C26(H26A,H26B,H26C), C27(H27A,H27B,H27C), C28(H28A,H28B,
 H28C), C30(H30A,H30B,H30C), C31(H31A,H31B,H31C), C32(H32A,H32B,H32C), C34(H34A,
 H34B,H34C), C35(H35A,H35B,H35C), C36(H36A,H36B,H36C), C38(H38A,H38B,H38C),
 C39(H39A,H39B,H39C), C40(H40A,H40B,H40C), C42(H42A,H42B,H42C), C43(H43A,H43B,
 H43C), C44(H44A,H44B,H44C), C46(H46A,H46B,H46C), C47(H47A,H47B,H47C), C48(H48A,
 H48B,H48C), C50(H50A,H50B,H50C), C51(H51A,H51B,H51C), C52(H52A,H52B,H52C),
 C54(H54A,H54B,H54C), C55(H55A,H55B,H55C), C56(H56A,H56B,H56C), C58(H58A,H58B,
 H58C), C59(H59A,H59B,H59C), C60(H60A,H60C,H60B)
;
_olex2_submission_special_instructions 'No special instructions were received'
_oxdiff_exptl_absorpt_empirical_details
;
Empirical correction (ABSPACK) includes:
- Absorption correction using spherical harmonics
- Frame scaling
- Detector area scaling
- B-factor correction
;
_oxdiff_exptl_absorpt_empirical_full_max 1.797
_oxdiff_exptl_absorpt_empirical_full_min 0.710

loop_
_space_group_symop_operation_xyz
'x, y, z'
'-x, -y, -z'

loop_
_atom_site_label
_atom_site_type_symbol
_atom_site_fract_x
_atom_site_fract_y
_atom_site_fract_z
_atom_site_U_iso_or_equiv
_atom_site_adp_type
_atom_site_occupancy
_atom_site_site_symmetry_order
_atom_site_calc_flag
_atom_site_refinement_flags_posn
_atom_site_refinement_flags_adp
_atom_site_refinement_flags_occupancy
_atom_site_disorder_assembly
_atom_site_disorder_group
U1 U 0.78632(2) 0.65101(2) 0.81091(2) 0.01827(3) Uani 1 1 d . . . . .
U2 U 0.72322(2) 0.38823(2) 0.69940(2) 0.01811(3) Uani 1 1 d . . . . .
Cs1A Cs 0.97690(2) 0.58605(2) 0.69134(2) 0.03541(7) Uani 0.92 1 d . U P A 1
Cs1B Cs 0.9421(6) 0.5786(5) 0.6482(4) 0.0632(16) Uani 0.05 1 d . U P A 2
Cs1C Cs 1.0259(9) 0.6125(8) 0.7346(7) 0.066(2) Uani 0.03 1 d . U P A 3
Si1 Si 0.99400(8) 0.74717(7) 0.93227(5) 0.0293(2) Uani 1 1 d . . . . .
Si2 Si 0.80969(8) 0.59815(6) 0.94535(5) 0.0247(2) Uani 1 1 d . . . . .
Si3 Si 0.68643(9) 0.33305(7) 0.53139(5) 0.0311(2) Uani 1 1 d . . . . .
Si4 Si 0.53016(9) 0.39128(8) 0.60887(5) 0.0380(3) Uani 1 1 d . U . . .
Si5 Si 0.94049(7) 0.81919(6) 0.73578(5) 0.02285(19) Uani 1 1 d . . . . .
Si6 Si 0.58547(7) 0.73298(6) 0.87452(5) 0.02090(19) Uani 1 1 d . . . . .
Si7 Si 0.55149(7) 0.20129(6) 0.73942(5) 0.02153(19) Uani 1 1 d . . . . .
Si8 Si 0.96569(7) 0.33999(6) 0.67229(5) 0.02214(19) Uani 1 1 d . . . . .
O1 O 0.87735(18) 0.74225(16) 0.76348(12) 0.0249(5) Uani 1 1 d . . . . .
O2 O 1.03261(19) 0.78533(16) 0.70793(13) 0.0302(6) Uani 1 1 d . . . . .
O3 O 0.9935(2) 0.91866(16) 0.78915(12) 0.0285(6) Uani 1 1 d . . . . .
O4 O 0.8755(2) 0.83426(18) 0.68088(13) 0.0364(7) Uani 1 1 d . . . . .
O5 O 0.64989(19) 0.68211(17) 0.82939(12) 0.0263(5) Uani 1 1 d . . . . .
O6 O 0.66754(19) 0.82954(17) 0.91969(13) 0.0300(6) Uani 1 1 d . . . . .
O7 O 0.49487(19) 0.74481(18) 0.83409(13) 0.0290(6) Uani 1 1 d . . . . .
O8 O 0.53061(19) 0.67991(17) 0.92162(12) 0.0277(6) Uani 1 1 d . . . . .
O9 O 0.63807(18) 0.29591(16) 0.74636(12) 0.0261(5) Uani 1 1 d . . . . .
O10 O 0.43867(19) 0.20478(17) 0.72846(13) 0.0300(6) Uani 1 1 d . . . . .
O11 O 0.5658(2) 0.12848(17) 0.67474(13) 0.0312(6) Uani 1 1 d . . . . .
O12 O 0.55598(19) 0.16921(16) 0.80151(12) 0.0255(5) Uani 1 1 d . . . . .
O13 O 0.86655(18) 0.36631(17) 0.68195(12) 0.0270(5) Uani 1 1 d . . . . .
O14 O 0.9498(2) 0.24701(17) 0.61319(12) 0.0309(6) Uani 1 1 d . . . . .
O15 O 1.01527(19) 0.32846(17) 0.73549(12) 0.0280(6) Uani 1 1 d . . . . .
O16 O 1.04416(18) 0.42354(17) 0.65320(12) 0.0265(5) Uani 1 1 d . . . . .
N1 N 0.7788(2) 0.5280(2) 0.74578(15) 0.0283(7) Uani 1 1 d . . . . .
N2 N 0.8787(2) 0.6624(2) 0.90311(14) 0.0253(6) Uani 1 1 d . . . . .
N3 N 0.6407(2) 0.3694(2) 0.60143(15) 0.0282(7) Uani 1 1 d . . . . .
C1 C 0.9754(4) 0.8590(3) 0.9479(2) 0.0495(12) Uani 1 1 d . . . . .
H1A H 0.951329 0.864151 0.907490 0.074 Uiso 1 1 calc R U . . .
H1B H 1.039497 0.908401 0.967533 0.074 Uiso 1 1 calc R U . . .
H1C H 0.925623 0.863461 0.977044 0.074 Uiso 1 1 calc R U . . .
C2 C 1.0803(3) 0.7384(3) 0.8712(2) 0.0449(11) Uani 1 1 d . . . . .
H2A H 1.053785 0.749479 0.833888 0.067 Uiso 1 1 calc R U . A 3
H2B H 1.085187 0.677301 0.858093 0.067 Uiso 1 1 calc R U . A 3
H2C H 1.147193 0.783938 0.889626 0.067 Uiso 1 1 calc R U . A 3
C3 C 1.0613(4) 0.7452(3) 1.0066(2) 0.0477(12) Uani 1 1 d . . . . .
H3A H 1.015853 0.742456 1.038724 0.072 Uiso 1 1 calc R U . . .
H3B H 1.120607 0.800598 1.023729 0.072 Uiso 1 1 calc R U . . .
H3C H 1.082379 0.691596 0.996255 0.072 Uiso 1 1 calc R U . . .
C4 C 0.7730(4) 0.6687(3) 1.0177(2) 0.0384(10) Uani 1 1 d . . . . .
H4A H 0.833759 0.714143 1.046111 0.058 Uiso 1 1 calc R U . . .
H4B H 0.735089 0.629221 1.040415 0.058 Uiso 1 1 calc R U . . .
H4C H 0.730997 0.699791 1.004329 0.058 Uiso 1 1 calc R U . . .
C5 C 0.8721(3) 0.5256(3) 0.9696(2) 0.0388(10) Uani 1 1 d . . . . .
H5A H 0.891030 0.488153 0.931893 0.058 Uiso 1 1 calc R U . . .
H5B H 0.825596 0.485829 0.988904 0.058 Uiso 1 1 calc R U . . .
H5C H 0.932632 0.564495 1.000881 0.058 Uiso 1 1 calc R U . . .
C6 C 0.6880(3) 0.5183(3) 0.89210(19) 0.0339(9) Uani 1 1 d . . . . .
H6A H 0.651389 0.553706 0.879100 0.051 Uiso 1 1 calc R U . . .
H6B H 0.646664 0.481761 0.915531 0.051 Uiso 1 1 calc R U . . .
H6C H 0.702633 0.477778 0.854005 0.051 Uiso 1 1 calc R U . . .
C7 C 0.7011(4) 0.2202(3) 0.5215(2) 0.0498(12) Uani 1 1 d . . . . .
H7A H 0.752696 0.227239 0.555563 0.075 Uiso 1 1 calc R U . . .
H7B H 0.721437 0.197622 0.479776 0.075 Uiso 1 1 calc R U . . .
H7C H 0.636860 0.176698 0.524131 0.075 Uiso 1 1 calc R U . . .
C8 C 0.8154(4) 0.4138(3) 0.5333(2) 0.0493(12) Uani 1 1 d . . . . .
H8A H 0.862172 0.414767 0.567652 0.074 Uiso 1 1 calc R U . . .
H8B H 0.812647 0.475210 0.540953 0.074 Uiso 1 1 calc R U . . .
H8C H 0.838576 0.393668 0.492123 0.074 Uiso 1 1 calc R U . . .
C9 C 0.6067(4) 0.3212(4) 0.4574(2) 0.0604(15) Uani 1 1 d . . . . .
H9A H 0.540201 0.275437 0.452668 0.091 Uiso 1 1 calc R U . . .
H9B H 0.638956 0.301900 0.419966 0.091 Uiso 1 1 calc R U . . .
H9C H 0.599287 0.379902 0.460748 0.091 Uiso 1 1 calc R U . . .
C10 C 0.5268(6) 0.4875(5) 0.5821(3) 0.0786(18) Uani 1 1 d . U . . .
H10A H 0.587590 0.540381 0.602600 0.118 Uiso 1 1 calc R U . . .
H10B H 0.467185 0.503170 0.594045 0.118 Uiso 1 1 calc R U . . .
H10C H 0.523779 0.469777 0.535502 0.118 Uiso 1 1 calc R U . . .
C11 C 0.4169(4) 0.2900(5) 0.5671(3) 0.091(2) Uani 1 1 d . U . . .
H11A H 0.423738 0.265769 0.521977 0.136 Uiso 1 1 calc R U . . .
H11B H 0.356785 0.307846 0.570034 0.136 Uiso 1 1 calc R U . . .
H11C H 0.410548 0.243126 0.587258 0.136 Uiso 1 1 calc R U . . .
C12 C 0.5164(3) 0.4261(3) 0.6961(2) 0.0357(9) Uani 1 1 d . U . . .
H12A H 0.511421 0.375312 0.712127 0.054 Uiso 1 1 calc R U . . .
H12B H 0.455372 0.442203 0.701387 0.054 Uiso 1 1 calc R U . . .
H12C H 0.575230 0.478855 0.720369 0.054 Uiso 1 1 calc R U . . .
C13 C 1.1280(3) 0.8366(3) 0.6937(2) 0.0361(10) Uani 1 1 d . . . . .
C14 C 1.1672(4) 0.7658(3) 0.6519(3) 0.0590(15) Uani 1 1 d . . . . .
H14A H 1.174022 0.724523 0.674770 0.089 Uiso 1 1 calc R U . A 3
H14C H 1.233091 0.796416 0.641890 0.089 Uiso 1 1 calc R U . A 3
H14B H 1.119913 0.730714 0.612069 0.089 Uiso 1 1 calc R U . A 3
C15 C 1.2001(3) 0.8896(3) 0.7567(2) 0.0425(11) Uani 1 1 d . . . . .
H15A H 1.174037 0.934399 0.783901 0.064 Uiso 1 1 calc R U . . .
H15B H 1.266492 0.921060 0.747842 0.064 Uiso 1 1 calc R U . . .
H15C H 1.205970 0.847175 0.778772 0.064 Uiso 1 1 calc R U . . .
C16 C 1.1147(4) 0.8995(3) 0.6584(2) 0.0485(12) Uani 1 1 d . . . . .
H16A H 1.068648 0.863507 0.618166 0.073 Uiso 1 1 calc R U . . .
H16B H 1.180160 0.932474 0.649148 0.073 Uiso 1 1 calc R U . . .
H16C H 1.086738 0.943224 0.685000 0.073 Uiso 1 1 calc R U . . .
C17 C 0.9627(3) 0.9968(2) 0.81360(19) 0.0312(9) Uani 1 1 d . . . . .
C18 C 1.0350(4) 1.0556(3) 0.8758(2) 0.0539(13) Uani 1 1 d . . . . .
H18A H 1.030983 1.019984 0.904795 0.081 Uiso 1 1 calc R U . . .
H18B H 1.016430 1.109239 0.896104 0.081 Uiso 1 1 calc R U . . .
H18C H 1.103908 1.075140 0.866263 0.081 Uiso 1 1 calc R U . . .
C19 C 0.9755(4) 1.0493(3) 0.7672(2) 0.0509(12) Uani 1 1 d . . . . .
H19A H 1.045288 1.065618 0.758926 0.076 Uiso 1 1 calc R U . . .
H19B H 0.959369 1.104879 0.785572 0.076 Uiso 1 1 calc R U . . .
H19C H 0.930102 1.011506 0.726974 0.076 Uiso 1 1 calc R U . . .
C20 C 0.8555(4) 0.9668(3) 0.8260(3) 0.0526(13) Uani 1 1 d . . . . .
H20A H 0.810563 0.930686 0.785360 0.079 Uiso 1 1 calc R U . . .
H20B H 0.837175 1.020533 0.846653 0.079 Uiso 1 1 calc R U . . .
H20C H 0.848905 0.929669 0.854144 0.079 Uiso 1 1 calc R U . . .
C21 C 0.8046(3) 0.7741(3) 0.6246(2) 0.0412(10) Uani 1 1 d . . . . .
C22 C 0.8290(5) 0.8186(4) 0.5734(2) 0.0614(15) Uani 1 1 d . . . . .
H22A H 0.782766 0.780410 0.533545 0.092 Uiso 1 1 calc R U . . .
H22B H 0.898448 0.825319 0.565918 0.092 Uiso 1 1 calc R U . . .
H22C H 0.821690 0.878797 0.587541 0.092 Uiso 1 1 calc R U . . .
C23 C 0.7013(4) 0.7674(4) 0.6409(3) 0.0696(17) Uani 1 1 d . . . . .
H23A H 0.695682 0.828298 0.654429 0.104 Uiso 1 1 calc R U . . .
H23B H 0.689750 0.741801 0.675823 0.104 Uiso 1 1 calc R U . . .
H23C H 0.650950 0.727804 0.603222 0.104 Uiso 1 1 calc R U . . .
C24 C 0.8146(4) 0.6796(3) 0.6031(2) 0.0557(13) Uani 1 1 d . . . . .
H24A H 0.803708 0.653596 0.637762 0.084 Uiso 1 1 calc R U . . .
H24B H 0.882199 0.684844 0.592244 0.084 Uiso 1 1 calc R U . . .
H24C H 0.764281 0.639941 0.565341 0.084 Uiso 1 1 calc R U . . .
C25 C 0.6590(3) 0.8980(3) 0.9761(2) 0.0355(9) Uani 1 1 d . . . . .
C26 C 0.6765(4) 0.8710(3) 1.0339(2) 0.0525(13) Uani 1 1 d . . . . .
H26A H 0.742666 0.863834 1.036448 0.079 Uiso 1 1 calc R U . . .
H26B H 0.624076 0.813124 1.030102 0.079 Uiso 1 1 calc R U . . .
H26C H 0.674043 0.918340 1.072646 0.079 Uiso 1 1 calc R U . . .
C27 C 0.7413(4) 0.9861(3) 0.9788(3) 0.0603(15) Uani 1 1 d . . . . .
H27A H 0.741417 1.035425 1.017099 0.090 Uiso 1 1 calc R U . . .
H27B H 0.728446 1.001680 0.940558 0.090 Uiso 1 1 calc R U . . .
H27C H 0.806889 0.977656 0.980535 0.090 Uiso 1 1 calc R U . . .
C28 C 0.5570(3) 0.9094(3) 0.9704(2) 0.0429(11) Uani 1 1 d . . . . .
H28A H 0.504161 0.852304 0.967538 0.064 Uiso 1 1 calc R U . . .
H28B H 0.546599 0.925010 0.931734 0.064 Uiso 1 1 calc R U . . .
H28C H 0.554421 0.958322 1.008061 0.064 Uiso 1 1 calc R U . . .
C29 C 0.4893(3) 0.7674(3) 0.7762(2) 0.0386(10) Uani 1 1 d . . . . .
C30 C 0.5836(4) 0.8460(3) 0.7788(2) 0.0466(11) Uani 1 1 d . . . . .
H30A H 0.576698 0.865323 0.741431 0.070 Uiso 1 1 calc R U . . .
H30B H 0.642267 0.826209 0.778556 0.070 Uiso 1 1 calc R U . . .
H30C H 0.592624 0.897205 0.817990 0.070 Uiso 1 1 calc R U . . .
C31 C 0.3970(4) 0.7952(5) 0.7748(3) 0.0718(18) Uani 1 1 d . . . . .
H31A H 0.404735 0.847447 0.813063 0.108 Uiso 1 1 calc R U . . .
H31B H 0.337274 0.744130 0.773961 0.108 Uiso 1 1 calc R U . . .
H31C H 0.389171 0.812171 0.736464 0.108 Uiso 1 1 calc R U . . .
C32 C 0.4779(4) 0.6825(3) 0.7193(2) 0.0525(13) Uani 1 1 d . . . . .
H32A H 0.475898 0.697102 0.679553 0.079 Uiso 1 1 calc R U . . .
H32B H 0.415330 0.633888 0.717954 0.079 Uiso 1 1 calc R U . . .
H32C H 0.535253 0.662180 0.724010 0.079 Uiso 1 1 calc R U . . .
C33 C 0.4338(3) 0.6108(3) 0.9131(2) 0.0338(9) Uani 1 1 d . . . . .
C34 C 0.3539(3) 0.6554(3) 0.9247(3) 0.0487(12) Uani 1 1 d . . . . .
H34A H 0.370140 0.699404 0.968169 0.073 Uiso 1 1 calc R U . . .
H34B H 0.288073 0.608587 0.919892 0.073 Uiso 1 1 calc R U . . .
H34C H 0.351813 0.686903 0.893618 0.073 Uiso 1 1 calc R U . . .
C35 C 0.4110(3) 0.5412(3) 0.8458(2) 0.0447(11) Uani 1 1 d . . . . .
H35A H 0.401360 0.570172 0.814247 0.067 Uiso 1 1 calc R U . . .
H35B H 0.349623 0.490075 0.842241 0.067 Uiso 1 1 calc R U . . .
H35C H 0.467464 0.518758 0.837775 0.067 Uiso 1 1 calc R U . . .
C36 C 0.4431(4) 0.5661(4) 0.9631(3) 0.0532(13) Uani 1 1 d . . . . .
H36A H 0.494460 0.537144 0.954465 0.080 Uiso 1 1 calc R U . . .
H36B H 0.378282 0.519925 0.961372 0.080 Uiso 1 1 calc R U . . .
H36C H 0.462755 0.612458 1.005718 0.080 Uiso 1 1 calc R U . . .
C37 C 0.3695(3) 0.2257(3) 0.7724(2) 0.0324(9) Uani 1 1 d . . . . .
C38 C 0.4247(4) 0.3053(3) 0.8314(2) 0.0455(11) Uani 1 1 d . . . . .
H38A H 0.472779 0.289013 0.854614 0.068 Uiso 1 1 calc R U . . .
H38B H 0.376344 0.320712 0.859041 0.068 Uiso 1 1 calc R U . . .
H38C H 0.461054 0.357849 0.818794 0.068 Uiso 1 1 calc R U . . .
C39 C 0.2939(4) 0.2465(4) 0.7344(3) 0.0569(14) Uani 1 1 d . . . . .
H39A H 0.328340 0.300463 0.722749 0.085 Uiso 1 1 calc R U . . .
H39B H 0.242221 0.258236 0.760356 0.085 Uiso 1 1 calc R U . . .
H39C H 0.262201 0.194356 0.695434 0.085 Uiso 1 1 calc R U . . .
C40 C 0.3174(3) 0.1414(3) 0.7900(3) 0.0475(12) Uani 1 1 d . . . . .
H40A H 0.278277 0.091631 0.751370 0.071 Uiso 1 1 calc R U . . .
H40B H 0.272244 0.154915 0.820850 0.071 Uiso 1 1 calc R U . . .
H40C H 0.368010 0.123180 0.809036 0.071 Uiso 1 1 calc R U . . .
C41 C 0.5000(3) 0.0383(3) 0.6355(2) 0.0381(10) Uani 1 1 d . . . . .
C42 C 0.4246(4) 0.0495(4) 0.5905(3) 0.0630(15) Uani 1 1 d . . . . .
H42A H 0.383821 0.081679 0.615493 0.095 Uiso 1 1 calc R U . . .
H42B H 0.380740 -0.010692 0.562354 0.095 Uiso 1 1 calc R U . . .
H42C H 0.460634 0.084713 0.564584 0.095 Uiso 1 1 calc R U . . .
C43 C 0.4470(4) -0.0151(3) 0.6769(3) 0.0531(13) Uani 1 1 d . . . . .
H43A H 0.497106 -0.016119 0.708492 0.080 Uiso 1 1 calc R U . . .
H43B H 0.408222 -0.077700 0.649929 0.080 Uiso 1 1 calc R U . . .
H43C H 0.401500 0.013855 0.699114 0.080 Uiso 1 1 calc R U . . .
C44 C 0.5674(4) -0.0069(3) 0.5983(3) 0.0601(15) Uani 1 1 d . . . . .
H44A H 0.602091 0.029507 0.572730 0.090 Uiso 1 1 calc R U . . .
H44B H 0.526596 -0.068081 0.569924 0.090 Uiso 1 1 calc R U . . .
H44C H 0.617186 -0.011560 0.628164 0.090 Uiso 1 1 calc R U . . .
C45 C 0.6373(3) 0.1724(3) 0.84447(19) 0.0319(9) Uani 1 1 d . . . . .
C46 C 0.5881(4) 0.1154(4) 0.8850(3) 0.0545(13) Uani 1 1 d . . . . .
H46A H 0.540510 0.140856 0.907765 0.082 Uiso 1 1 calc R U . . .
H46B H 0.640014 0.115925 0.916151 0.082 Uiso 1 1 calc R U . . .
H46C H 0.552129 0.052536 0.857341 0.082 Uiso 1 1 calc R U . . .
C47 C 0.7088(4) 0.1330(3) 0.8065(2) 0.0458(11) Uani 1 1 d . . . . .
H47A H 0.672025 0.069841 0.779645 0.069 Uiso 1 1 calc R U . . .
H47B H 0.763391 0.134335 0.836045 0.069 Uiso 1 1 calc R U . . .
H47C H 0.737062 0.169217 0.779304 0.069 Uiso 1 1 calc R U . . .
C48 C 0.6916(3) 0.2706(3) 0.88674(19) 0.0371(9) Uani 1 1 d . . . . .
H48A H 0.718335 0.307964 0.859902 0.056 Uiso 1 1 calc R U . . .
H48B H 0.747191 0.273198 0.916119 0.056 Uiso 1 1 calc R U . . .
H48C H 0.644324 0.294064 0.911438 0.056 Uiso 1 1 calc R U . . .
C49 C 0.9252(3) 0.1527(3) 0.6095(2) 0.0356(9) Uani 1 1 d . . . . .
C50 C 0.8875(5) 0.0975(3) 0.5383(2) 0.0586(15) Uani 1 1 d . . . . .
H50A H 0.825001 0.105805 0.525047 0.088 Uiso 1 1 calc R U . . .
H50B H 0.874661 0.032759 0.531694 0.088 Uiso 1 1 calc R U . . .
H50C H 0.938618 0.118735 0.512771 0.088 Uiso 1 1 calc R U . . .
C51 C 0.8439(3) 0.1287(3) 0.6506(2) 0.0448(11) Uani 1 1 d . . . . .
H51A H 0.869931 0.165443 0.695624 0.067 Uiso 1 1 calc R U . . .
H51B H 0.824726 0.063903 0.645904 0.067 Uiso 1 1 calc R U . . .
H51C H 0.784795 0.141542 0.636818 0.067 Uiso 1 1 calc R U . . .
C52 C 1.0202(4) 0.1377(3) 0.6311(2) 0.0461(11) Uani 1 1 d . . . . .
H52A H 1.070327 0.152129 0.603207 0.069 Uiso 1 1 calc R U . . .
H52B H 1.004091 0.073860 0.628650 0.069 Uiso 1 1 calc R U . . .
H52C H 1.047465 0.177378 0.675341 0.069 Uiso 1 1 calc R U . . .
C53 C 1.0273(3) 0.3760(3) 0.80307(18) 0.0295(8) Uani 1 1 d . . . . .
C54 C 0.9324(3) 0.3325(3) 0.8279(2) 0.0420(10) Uani 1 1 d . . . . .
H54A H 0.875465 0.343458 0.809011 0.063 Uiso 1 1 calc R U . . .
H54B H 0.941896 0.359297 0.874598 0.063 Uiso 1 1 calc R U . . .
H54C H 0.918788 0.266740 0.816029 0.063 Uiso 1 1 calc R U . . .
C55 C 1.1167(4) 0.3620(4) 0.8333(2) 0.0494(12) Uani 1 1 d . . . . .
H55A H 1.102900 0.296693 0.824700 0.074 Uiso 1 1 calc R U . . .
H55B H 1.128297 0.393183 0.879678 0.074 Uiso 1 1 calc R U . . .
H55C H 1.176626 0.387125 0.815170 0.074 Uiso 1 1 calc R U . . .
C56 C 1.0465(4) 0.4769(3) 0.8165(2) 0.0474(12) Uani 1 1 d . . . . .
H56A H 0.986066 0.485221 0.799723 0.071 Uiso 1 1 calc R U . A 3
H56B H 1.102930 0.501951 0.795541 0.071 Uiso 1 1 calc R U . A 3
H56C H 1.062952 0.508779 0.862750 0.071 Uiso 1 1 calc R U . A 3
C57 C 1.1388(3) 0.4298(3) 0.6287(2) 0.0358(9) Uani 1 1 d . . . . .
C58 C 1.1150(5) 0.3762(4) 0.5577(3) 0.0685(17) Uani 1 1 d . . . . .
H58A H 1.079589 0.311618 0.551473 0.103 Uiso 1 1 calc R U . . .
H58B H 1.177806 0.382782 0.539497 0.103 Uiso 1 1 calc R U . . .
H58C H 1.072270 0.399368 0.536260 0.103 Uiso 1 1 calc R U . . .
C59 C 1.2026(4) 0.3954(4) 0.6647(3) 0.0658(17) Uani 1 1 d . . . . .
H59A H 1.220423 0.434491 0.709645 0.099 Uiso 1 1 calc R U . . .
H59B H 1.264129 0.396824 0.645690 0.099 Uiso 1 1 calc R U . . .
H59C H 1.164560 0.332767 0.662034 0.099 Uiso 1 1 calc R U . . .
C60 C 1.1918(4) 0.5294(3) 0.6382(3) 0.0509(13) Uani 1 1 d . . . . .
H60A H 1.149293 0.551359 0.615427 0.076 Uiso 1 1 calc R U . A 3
H60C H 1.255853 0.537171 0.621377 0.076 Uiso 1 1 calc R U . A 3
H60B H 1.204828 0.564468 0.683973 0.076 Uiso 1 1 calc R U . A 3

loop_
_atom_site_aniso_label
_atom_site_aniso_U_11
_atom_site_aniso_U_22
_atom_site_aniso_U_33
_atom_site_aniso_U_23
_atom_site_aniso_U_13
_atom_site_aniso_U_12
U1 0.01761(6) 0.02211(6) 0.01698(6) 0.00764(4) 0.00295(4) 0.00814(4)
U2 0.01599(5) 0.02046(6) 0.01805(6) 0.00907(4) 0.00144(4) 0.00401(4)
Cs1A 0.03038(15) 0.02062(12) 0.0574(2) 0.01292(13) 0.02339(15) 0.00937(11)
Cs1B 0.055(3) 0.048(3) 0.074(4) 0.016(3) 0.017(3) 0.004(3)
Cs1C 0.052(4) 0.051(4) 0.075(4) 0.008(4) 0.010(4) 0.002(4)
Si1 0.0281(5) 0.0284(5) 0.0264(5) 0.0094(4) -0.0052(4) 0.0035(4)
Si2 0.0309(5) 0.0236(5) 0.0211(5) 0.0092(4) 0.0023(4) 0.0100(4)
Si3 0.0408(6) 0.0355(6) 0.0180(5) 0.0071(4) -0.0011(4) 0.0166(5)
Si4 0.0383(6) 0.0488(7) 0.0298(6) 0.0073(5) -0.0052(5) 0.0256(5)
Si5 0.0251(5) 0.0206(5) 0.0227(5) 0.0069(4) 0.0059(4) 0.0076(4)
Si6 0.0184(4) 0.0225(5) 0.0246(5) 0.0096(4) 0.0044(4) 0.0088(4)
Si7 0.0198(5) 0.0195(4) 0.0255(5) 0.0104(4) 0.0047(4) 0.0041(4)
Si8 0.0217(5) 0.0245(5) 0.0210(5) 0.0074(4) 0.0036(4) 0.0089(4)
O1 0.0207(12) 0.0269(13) 0.0277(13) 0.0115(11) 0.0075(10) 0.0058(10)
O2 0.0287(14) 0.0203(12) 0.0414(16) 0.0098(11) 0.0176(12) 0.0067(10)
O3 0.0324(14) 0.0216(13) 0.0300(14) 0.0050(11) 0.0038(11) 0.0106(11)
O4 0.0472(18) 0.0336(15) 0.0266(14) 0.0090(12) -0.0027(13) 0.0132(13)
O5 0.0265(13) 0.0293(13) 0.0295(14) 0.0119(11) 0.0066(11) 0.0158(11)
O6 0.0256(14) 0.0264(13) 0.0342(15) 0.0045(11) 0.0039(11) 0.0090(11)
O7 0.0235(13) 0.0380(15) 0.0323(14) 0.0166(12) 0.0034(11) 0.0150(11)
O8 0.0262(14) 0.0279(13) 0.0303(14) 0.0129(11) 0.0062(11) 0.0077(11)
O9 0.0236(13) 0.0224(12) 0.0330(14) 0.0156(11) 0.0052(11) 0.0023(10)
O10 0.0241(13) 0.0316(14) 0.0354(15) 0.0132(12) 0.0040(11) 0.0089(11)
O11 0.0285(14) 0.0265(13) 0.0298(14) 0.0031(11) 0.0063(11) 0.0031(11)
O12 0.0260(13) 0.0272(13) 0.0277(13) 0.0146(11) 0.0071(11) 0.0093(10)
O13 0.0219(13) 0.0310(14) 0.0326(14) 0.0120(11) 0.0051(11) 0.0133(11)
O14 0.0405(16) 0.0263(13) 0.0265(14) 0.0067(11) 0.0054(12) 0.0140(12)
O15 0.0293(14) 0.0336(14) 0.0240(13) 0.0098(11) 0.0040(11) 0.0143(11)
O16 0.0229(13) 0.0299(13) 0.0305(14) 0.0125(11) 0.0103(11) 0.0110(11)
N1 0.0250(16) 0.0258(16) 0.0324(17) 0.0077(13) 0.0054(13) 0.0082(13)
N2 0.0256(16) 0.0264(16) 0.0222(15) 0.0099(12) -0.0027(12) 0.0052(12)
N3 0.0297(17) 0.0319(17) 0.0233(16) 0.0083(13) -0.0039(13) 0.0126(14)
C1 0.057(3) 0.028(2) 0.051(3) 0.005(2) -0.014(2) 0.006(2)
C2 0.029(2) 0.050(3) 0.050(3) 0.017(2) -0.002(2) 0.0059(19)
C3 0.044(3) 0.050(3) 0.041(3) 0.018(2) -0.015(2) 0.006(2)
C4 0.051(3) 0.037(2) 0.031(2) 0.0109(18) 0.0119(19) 0.019(2)
C5 0.047(3) 0.037(2) 0.040(2) 0.0168(19) 0.005(2) 0.021(2)
C6 0.032(2) 0.036(2) 0.034(2) 0.0179(18) 0.0071(17) 0.0048(17)
C7 0.072(4) 0.038(2) 0.036(2) 0.002(2) 0.003(2) 0.024(2)
C8 0.056(3) 0.050(3) 0.040(3) 0.017(2) 0.016(2) 0.014(2)
C9 0.071(4) 0.095(4) 0.029(2) 0.021(3) -0.003(2) 0.047(3)
C10 0.125(5) 0.104(4) 0.057(3) 0.043(3) 0.026(3) 0.089(4)
C11 0.035(3) 0.103(4) 0.078(4) -0.036(4) -0.016(3) 0.012(3)
C12 0.026(2) 0.047(2) 0.039(2) 0.0156(19) 0.0054(17) 0.0181(18)
C13 0.031(2) 0.027(2) 0.052(3) 0.0159(19) 0.0220(19) 0.0078(16)
C14 0.048(3) 0.042(3) 0.082(4) 0.013(3) 0.038(3) 0.012(2)
C15 0.029(2) 0.041(2) 0.062(3) 0.025(2) 0.013(2) 0.0086(18)
C16 0.044(3) 0.054(3) 0.054(3) 0.032(2) 0.018(2) 0.010(2)
C17 0.040(2) 0.0216(18) 0.036(2) 0.0087(16) 0.0096(18) 0.0153(16)
C18 0.078(4) 0.027(2) 0.044(3) 0.001(2) 0.002(3) 0.013(2)
C19 0.072(4) 0.035(2) 0.055(3) 0.023(2) 0.013(3) 0.023(2)
C20 0.056(3) 0.042(3) 0.073(4) 0.021(2) 0.028(3) 0.029(2)
C21 0.042(3) 0.047(3) 0.027(2) 0.0068(19) -0.0014(18) 0.012(2)
C22 0.076(4) 0.073(4) 0.034(3) 0.021(3) -0.004(3) 0.021(3)
C23 0.044(3) 0.088(4) 0.054(3) -0.001(3) 0.000(3) 0.016(3)
C24 0.068(4) 0.051(3) 0.035(3) 0.001(2) -0.004(2) 0.018(3)
C25 0.039(2) 0.025(2) 0.035(2) 0.0013(17) 0.0043(18) 0.0090(17)
C26 0.068(3) 0.051(3) 0.033(2) 0.000(2) -0.007(2) 0.028(3)
C27 0.059(3) 0.030(2) 0.070(4) -0.001(2) 0.015(3) 0.002(2)
C28 0.048(3) 0.045(3) 0.042(3) 0.010(2) 0.011(2) 0.028(2)
C29 0.033(2) 0.055(3) 0.041(2) 0.029(2) 0.0030(18) 0.020(2)
C30 0.059(3) 0.045(3) 0.051(3) 0.030(2) 0.018(2) 0.023(2)
C31 0.051(3) 0.114(5) 0.093(5) 0.071(4) 0.013(3) 0.050(3)
C32 0.051(3) 0.067(3) 0.030(2) 0.016(2) -0.008(2) 0.009(2)
C33 0.027(2) 0.033(2) 0.043(2) 0.0189(18) 0.0156(18) 0.0053(16)
C34 0.035(3) 0.056(3) 0.062(3) 0.025(2) 0.021(2) 0.018(2)
C35 0.038(2) 0.031(2) 0.053(3) 0.010(2) 0.005(2) 0.0004(18)
C36 0.058(3) 0.059(3) 0.057(3) 0.039(3) 0.026(3) 0.018(3)
C37 0.0227(19) 0.032(2) 0.047(2) 0.0192(18) 0.0117(17) 0.0085(16)
C38 0.045(3) 0.039(2) 0.053(3) 0.009(2) 0.020(2) 0.020(2)
C39 0.031(2) 0.072(4) 0.082(4) 0.037(3) 0.014(3) 0.026(2)
C40 0.036(2) 0.044(3) 0.066(3) 0.027(2) 0.023(2) 0.008(2)
C41 0.035(2) 0.028(2) 0.034(2) -0.0038(17) 0.0067(18) 0.0008(17)
C42 0.061(3) 0.053(3) 0.050(3) -0.004(2) -0.016(3) 0.010(3)
C43 0.052(3) 0.027(2) 0.062(3) 0.004(2) 0.012(3) -0.002(2)
C44 0.056(3) 0.041(3) 0.059(3) -0.009(2) 0.017(3) 0.007(2)
C45 0.035(2) 0.037(2) 0.034(2) 0.0199(18) 0.0075(17) 0.0177(18)
C46 0.061(3) 0.063(3) 0.062(3) 0.048(3) 0.014(3) 0.024(3)
C47 0.047(3) 0.042(3) 0.056(3) 0.015(2) 0.007(2) 0.028(2)
C48 0.038(2) 0.045(2) 0.029(2) 0.0113(18) -0.0002(18) 0.0157(19)
C49 0.046(3) 0.026(2) 0.036(2) 0.0071(17) 0.0039(19) 0.0179(18)
C50 0.089(4) 0.032(2) 0.046(3) -0.003(2) -0.011(3) 0.026(3)
C51 0.038(2) 0.031(2) 0.061(3) 0.015(2) 0.003(2) 0.0067(19)
C52 0.051(3) 0.043(3) 0.055(3) 0.020(2) 0.011(2) 0.027(2)
C53 0.031(2) 0.035(2) 0.0210(18) 0.0059(15) 0.0028(15) 0.0119(16)
C54 0.042(3) 0.053(3) 0.034(2) 0.016(2) 0.0116(19) 0.017(2)
C55 0.046(3) 0.067(3) 0.036(2) 0.018(2) -0.004(2) 0.023(2)
C56 0.063(3) 0.037(2) 0.031(2) 0.0047(19) 0.000(2) 0.009(2)
C57 0.030(2) 0.041(2) 0.043(2) 0.0179(19) 0.0208(19) 0.0158(18)
C58 0.077(4) 0.069(4) 0.052(3) 0.011(3) 0.041(3) 0.019(3)
C59 0.042(3) 0.093(4) 0.102(5) 0.064(4) 0.039(3) 0.042(3)
C60 0.035(3) 0.050(3) 0.074(4) 0.028(3) 0.027(2) 0.012(2)

loop_
_atom_type_symbol
_atom_type_description
_atom_type_scat_dispersion_real
_atom_type_scat_dispersion_imag
_atom_type_scat_source
C C 0.0181 0.0091 'International Tables Vol C Tables 4.2.6.8 and 6.1.1.4'
H H 0.0000 0.0000 'International Tables Vol C Tables 4.2.6.8 and 6.1.1.4'
Cs Cs -0.7457 7.9052 'International Tables Vol C Tables 4.2.6.8 and 6.1.1.4'
N N 0.0311 0.0180 'International Tables Vol C Tables 4.2.6.8 and 6.1.1.4'
O O 0.0492 0.0322 'International Tables Vol C Tables 4.2.6.8 and 6.1.1.4'
Si Si 0.2541 0.3302 'International Tables Vol C Tables 4.2.6.8 and 6.1.1.4'
U U -4.3638 13.4090 'International Tables Vol C Tables 4.2.6.8 and 6.1.1.4'

loop_
_exptl_crystal_face_index_h
_exptl_crystal_face_index_k
_exptl_crystal_face_index_l
_exptl_crystal_face_perp_dist
0 -1 0 0.0318
0 1 0 0.0229
0 0 1 0.0412
0 0 -1 0.0093
1 0 -1 0.0555
-1 0 1 0.0671
1 -2 -1 0.0431
-2 1 1 0.0733
2 -1 1 0.0691
-2 1 -1 0.0584
-1 -1 -1 0.0461
1 -2 2 0.0596
0 -1 2 0.0488
-1 0 2 0.0592

loop_
_geom_angle_atom_site_label_1
_geom_angle_atom_site_label_2
_geom_angle_atom_site_label_3
_geom_angle
_geom_angle_site_symmetry_1
_geom_angle_site_symmetry_3
_geom_angle_publ_flag
U2 U1 Cs1B 58.46(9) . . ?
Cs1A U1 U2 60.468(5) . . ?
Cs1C U1 U2 68.62(17) . . ?
Si2 U1 U2 91.648(17) . . ?
Si2 U1 Cs1A 113.010(18) . . ?
Si2 U1 Cs1B 124.75(12) . . ?
Si2 U1 Cs1C 101.5(2) . . ?
O1 U1 U2 109.46(6) . . ?
O1 U1 Cs1A 55.88(6) . . ?
O1 U1 Cs1B 52.48(11) . . ?
O1 U1 Cs1C 57.8(2) . . ?
O1 U1 Si2 138.46(7) . . ?
O1 U1 N2 110.49(10) . . ?
O5 U1 U2 111.45(7) . . ?
O5 U1 Cs1A 151.15(7) . . ?
O5 U1 Cs1B 138.13(14) . . ?
O5 U1 Cs1C 164.3(2) . . ?
O5 U1 Si2 94.16(7) . . ?
O5 U1 O1 109.54(9) . . ?
O5 U1 N2 111.97(10) . . ?
N1 U1 U2 11.57(9) . . ?
N1 U1 Cs1A 49.01(9) . . ?
N1 U1 Cs1B 47.00(12) . . ?
N1 U1 Cs1C 57.93(19) . . ?
N1 U1 Si2 97.93(9) . . ?
N1 U1 O1 98.57(11) . . ?
N1 U1 O5 120.31(11) . . ?
N1 U1 N2 105.05(12) . . ?
N2 U1 U2 103.80(7) . . ?
N2 U1 Cs1A 96.84(8) . . ?
N2 U1 Cs1B 109.88(15) . . ?
N2 U1 Cs1C 82.6(2) . . ?
N2 U1 Si2 28.05(8) . . ?
U1 U2 Cs1A 59.326(5) . . ?
U1 U2 Cs1B 64.50(11) . . ?
U1 U2 Cs1C 55.04(16) . . ?
Si4 U2 U1 92.58(2) . . ?
Si4 U2 Cs1A 108.66(2) . . ?
Si4 U2 Cs1B 95.85(14) . . ?
Si4 U2 Cs1C 119.0(2) . . ?
O9 U2 U1 110.52(7) . . ?
O9 U2 Cs1A 151.20(7) . . ?
O9 U2 Cs1B 165.30(15) . . ?
O9 U2 Cs1C 138.9(2) . . ?
O9 U2 Si4 98.24(7) . . ?
O9 U2 O13 110.32(9) . . ?
O9 U2 N3 113.46(11) . . ?
O13 U2 U1 108.00(7) . . ?
O13 U2 Cs1A 56.20(7) . . ?
O13 U2 Cs1B 61.16(13) . . ?
O13 U2 Cs1C 54.92(18) . . ?
O13 U2 Si4 135.07(7) . . ?
O13 U2 N3 106.58(11) . . ?
N1 U2 U1 11.52(9) . . ?
N1 U2 Cs1A 47.92(9) . . ?
N1 U2 Cs1B 53.10(14) . . ?
N1 U2 Cs1C 44.46(18) . . ?
N1 U2 Si4 95.05(9) . . ?
N1 U2 O9 121.08(11) . . ?
N1 U2 O13 98.66(11) . . ?
N1 U2 N3 105.01(12) . . ?
N3 U2 U1 107.74(8) . . ?
N3 U2 Cs1A 95.26(8) . . ?
N3 U2 Cs1B 81.09(16) . . ?
N3 U2 Cs1C 107.6(2) . . ?
N3 U2 Si4 28.57(8) . . ?
U1 Cs1A U2 60.206(5) . . ?
Si5 Cs1A U1 57.629(15) . . ?
Si5 Cs1A U2 111.188(16) . . ?
Si5 Cs1A Si8 166.45(2) . . ?
Si8 Cs1A U1 108.824(16) . . ?
Si8 Cs1A U2 56.931(15) . . ?
O1 Cs1A U1 33.20(4) . . ?
O1 Cs1A U2 89.22(4) . . ?
O1 Cs1A Si5 24.44(4) . . ?
O1 Cs1A Si8 142.01(4) . . ?
O1 Cs1A O13 120.35(6) . . ?
O2 Cs1A U1 80.22(5) . . ?
O2 Cs1A U2 134.91(5) . . ?
O2 Cs1A Si5 23.97(5) . . ?
O2 Cs1A Si8 167.91(5) . . ?
O2 Cs1A O1 47.62(6) . . ?
O2 Cs1A O13 167.57(6) . . ?
O2 Cs1A N1 107.83(7) . . ?
O13 Cs1A U1 88.33(4) . . ?
O13 Cs1A U2 32.71(4) . . ?
O13 Cs1A Si5 143.63(4) . . ?
O13 Cs1A Si8 24.23(4) . . ?
O16 Cs1A U1 131.74(5) . . ?
O16 Cs1A U2 79.60(5) . . ?
O16 Cs1A Si5 169.21(5) . . ?
O16 Cs1A Si8 23.70(5) . . ?
O16 Cs1A O1 164.51(6) . . ?
O16 Cs1A O2 145.29(7) . . ?
O16 Cs1A O13 47.13(6) . . ?
O16 Cs1A N1 106.59(7) . . ?
N1 Cs1A U1 30.32(6) . . ?
N1 Cs1A U2 29.92(6) . . ?
N1 Cs1A Si5 83.97(6) . . ?
N1 Cs1A Si8 82.91(6) . . ?
N1 Cs1A O1 60.42(7) . . ?
N1 Cs1A O13 59.96(7) . . ?
U2 Cs1B U1 57.03(10) . . ?
U2 Cs1B Si8 54.11(9) . . ?
Si5 Cs1B U1 54.66(10) . . ?
Si5 Cs1B U2 110.20(18) . . ?
Si5 Cs1B Si8 144.6(3) . . ?
Si8 Cs1B U1 97.00(17) . . ?
O1 Cs1B U1 30.01(8) . . ?
O1 Cs1B U2 86.18(16) . . ?
O1 Cs1B Si5 24.65(6) . . ?
O1 Cs1B Si8 124.2(2) . . ?
O1 Cs1B O13 110.0(2) . . ?
O2 Cs1B U1 74.19(16) . . ?
O2 Cs1B U2 131.2(2) . . ?
O2 Cs1B Si5 24.31(8) . . ?
O2 Cs1B Si8 140.6(3) . . ?
O2 Cs1B O1 45.74(12) . . ?
O2 Cs1B O13 144.4(3) . . ?
O2 Cs1B O16 128.5(3) . . ?
O2 Cs1B N1 101.2(2) . . ?
O13 Cs1B U1 80.30(15) . . ?
O13 Cs1B U2 32.18(7) . . ?
O13 Cs1B Si5 134.2(2) . . ?
O13 Cs1B Si8 21.93(6) . . ?
O16 Cs1B U1 112.8(2) . . ?
O16 Cs1B U2 75.53(15) . . ?
O16 Cs1B Si5 144.6(3) . . ?
O16 Cs1B Si8 21.42(7) . . ?
O16 Cs1B O1 134.3(3) . . ?
O16 Cs1B O13 43.35(11) . . ?
O16 Cs1B N1 94.8(2) . . ?
N1 Cs1B U1 27.07(8) . . ?
N1 Cs1B U2 29.99(8) . . ?
N1 Cs1B Si5 81.15(17) . . ?
N1 Cs1B Si8 75.22(16) . . ?
N1 Cs1B O1 56.66(14) . . ?
N1 Cs1B O13 55.55(13) . . ?
Si5 Cs1C U1 57.28(18) . . ?
O1 Cs1C U1 33.45(13) . . ?
O1 Cs1C Si5 23.88(10) . . ?
O1 Cs1C O13 109.6(3) . . ?
O1 Cs1C N1 57.1(2) . . ?
O1 Cs1C C13 65.9(2) . . ?
O1 Cs1C C14 86.7(3) . . ?
O1 Cs1C C60 148.9(5) . . ?
O2 Cs1C U1 80.4(3) . . ?
O2 Cs1C Si5 23.11(12) . . ?
O2 Cs1C O1 47.0(2) . . ?
O2 Cs1C O13 139.3(5) . . ?
O2 Cs1C O16 134.9(5) . . ?
O2 Cs1C N1 100.2(4) . . ?
O2 Cs1C C13 19.63(11) . . ?
O2 Cs1C C14 39.89(18) . . ?
O2 Cs1C C56 159.3(5) . . ?
O2 Cs1C C60 104.8(4) . . ?
O13 Cs1C U1 84.0(2) . . ?
O13 Cs1C Si5 127.5(4) . . ?
O13 Cs1C C13 148.5(4) . . ?
O16 Cs1C U1 126.7(3) . . ?
O16 Cs1C Si5 147.5(5) . . ?
O16 Cs1C O1 146.0(5) . . ?
O16 Cs1C O13 42.78(15) . . ?
O16 Cs1C N1 96.1(3) . . ?
O16 Cs1C C13 124.3(4) . . ?
O16 Cs1C C14 101.6(4) . . ?
O16 Cs1C C56 64.1(3) . . ?
O16 Cs1C C60 40.78(17) . . ?
N1 Cs1C U1 31.13(12) . . ?
N1 Cs1C Si5 79.1(3) . . ?
N1 Cs1C O13 53.89(18) . . ?
N1 Cs1C C13 119.7(4) . . ?
N1 Cs1C C14 133.3(5) . . ?
N1 Cs1C C60 134.7(4) . . ?
C2 Cs1C U1 67.4(3) . . ?
C2 Cs1C Si5 74.4(3) . . ?
C2 Cs1C O1 70.0(3) . . ?
C2 Cs1C O2 82.5(3) . . ?
C2 Cs1C O13 124.9(4) . . ?
C2 Cs1C O16 138.1(5) . . ?
C2 Cs1C N1 93.7(4) . . ?
C2 Cs1C C13 84.1(3) . . ?
C2 Cs1C C14 100.8(3) . . ?
C2 Cs1C C56 76.9(4) . . ?
C2 Cs1C C60 126.3(4) . . ?
C13 Cs1C U1 99.0(3) . . ?
C13 Cs1C Si5 42.13(15) . . ?
C14 Cs1C U1 120.1(4) . . ?
C14 Cs1C Si5 62.9(2) . . ?
C14 Cs1C O13 134.2(4) . . ?
C14 Cs1C C13 22.98(12) . . ?
C56 Cs1C U1 93.0(3) . . ?
C56 Cs1C Si5 144.9(4) . . ?
C56 Cs1C O1 124.6(4) . . ?
C56 Cs1C O13 58.1(2) . . ?
C56 Cs1C N1 82.9(3) . . ?
C56 Cs1C C13 151.6(4) . . ?
C56 Cs1C C14 143.5(4) . . ?
C56 Cs1C C60 86.4(3) . . ?
C60 Cs1C U1 165.5(4) . . ?
C60 Cs1C Si5 127.2(4) . . ?
C60 Cs1C O13 83.4(3) . . ?
C60 Cs1C C13 88.1(3) . . ?
C60 Cs1C C14 65.4(2) . . ?
N2 Si1 C1 108.18(19) . . ?
N2 Si1 C2 110.32(18) . . ?
N2 Si1 C3 114.77(19) . . ?
C1 Si1 C2 107.5(2) . . ?
C1 Si1 C3 109.6(2) . . ?
C2 Si1 C3 106.3(2) . . ?
N2 Si2 U1 38.97(10) . . ?
N2 Si2 C4 112.67(18) . . ?
N2 Si2 C5 114.00(19) . . ?
N2 Si2 C6 108.01(16) . . ?
C4 Si2 U1 116.05(14) . . ?
C4 Si2 C6 105.9(2) . . ?
C5 Si2 U1 133.86(15) . . ?
C5 Si2 C4 109.2(2) . . ?
C5 Si2 C6 106.6(2) . . ?
C6 Si2 U1 69.94(12) . . ?
N3 Si3 C7 110.15(19) . . ?
N3 Si3 C8 110.76(19) . . ?
N3 Si3 C9 114.8(2) . . ?
C7 Si3 C8 106.1(2) . . ?
C7 Si3 C9 107.7(2) . . ?
C9 Si3 C8 106.9(3) . . ?
N3 Si4 U2 40.03(10) . . ?
N3 Si4 C10 113.4(3) . . ?
N3 Si4 C11 113.2(2) . . ?
N3 Si4 C12 108.57(17) . . ?
C10 Si4 U2 125.8(2) . . ?
C10 Si4 C11 109.0(4) . . ?
C10 Si4 C12 105.7(2) . . ?
C11 Si4 U2 124.6(3) . . ?
C11 Si4 C12 106.5(3) . . ?
C12 Si4 U2 68.54(12) . . ?
O1 Si5 Cs1A 59.26(9) . . ?
O1 Si5 Cs1B 65.33(15) . . ?
O1 Si5 Cs1C 58.7(2) . . ?
O1 Si5 O2 104.91(13) . . ?
O1 Si5 O3 114.43(14) . . ?
O1 Si5 O4 114.03(15) . . ?
O2 Si5 Cs1A 47.95(9) . . ?
O2 Si5 Cs1B 49.78(14) . . ?
O2 Si5 Cs1C 46.3(2) . . ?
O3 Si5 Cs1A 136.55(10) . . ?
O3 Si5 Cs1B 149.86(17) . . ?
O3 Si5 Cs1C 121.4(2) . . ?
O3 Si5 O2 106.09(14) . . ?
O4 Si5 Cs1A 115.50(10) . . ?
O4 Si5 Cs1B 100.46(18) . . ?
O4 Si5 Cs1C 130.8(2) . . ?
O4 Si5 O2 111.06(16) . . ?
O4 Si5 O3 106.11(14) . . ?
O5 Si6 O6 104.92(14) . . ?
O5 Si6 O7 112.72(14) . . ?
O5 Si6 O8 113.95(14) . . ?
O7 Si6 O6 113.36(14) . . ?
O8 Si6 O6 107.23(14) . . ?
O8 Si6 O7 104.75(14) . . ?
O9 Si7 O10 113.04(14) . . ?
O9 Si7 O11 104.69(14) . . ?
O9 Si7 O12 113.60(14) . . ?
O10 Si7 O11 107.58(14) . . ?
O12 Si7 O10 105.26(14) . . ?
O12 Si7 O11 112.69(14) . . ?
O13 Si8 Cs1A 60.36(9) . . ?
O13 Si8 Cs1B 57.77(14) . . ?
O13 Si8 Cs1C 67.5(2) . . ?
O13 Si8 O14 114.30(15) . . ?
O13 Si8 O15 113.39(14) . . ?
O13 Si8 O16 104.97(13) . . ?
O14 Si8 Cs1A 136.56(10) . . ?
O14 Si8 Cs1B 123.63(16) . . ?
O14 Si8 Cs1C 148.8(2) . . ?
O14 Si8 O16 106.23(14) . . ?
O15 Si8 Cs1A 114.51(10) . . ?
O15 Si8 Cs1B 128.10(16) . . ?
O15 Si8 Cs1C 99.8(2) . . ?
O15 Si8 O14 106.86(14) . . ?
O15 Si8 O16 110.89(14) . . ?
O16 Si8 Cs1A 46.99(9) . . ?
O16 Si8 Cs1B 47.20(13) . . ?
O16 Si8 Cs1C 47.6(2) . . ?
U1 O1 Cs1A 90.92(8) . . ?
U1 O1 Cs1B 97.51(15) . . ?
U1 O1 Cs1C 88.8(2) . . ?
Si5 O1 U1 172.46(15) . . ?
Si5 O1 Cs1A 96.30(10) . . ?
Si5 O1 Cs1B 90.03(16) . . ?
Si5 O1 Cs1C 97.5(2) . . ?
Si5 O2 Cs1A 108.08(11) . . ?
Si5 O2 Cs1B 105.91(18) . . ?
Si5 O2 Cs1C 110.6(3) . . ?
C13 O2 Cs1A 121.9(2) . . ?
C13 O2 Cs1B 121.5(2) . . ?
C13 O2 Cs1C 115.9(3) . . ?
C13 O2 Si5 130.0(2) . . ?
C17 O3 Si5 133.5(3) . . ?
C21 O4 Si5 134.2(3) . . ?
Si6 O5 U1 152.29(16) . . ?
C25 O6 Si6 131.2(2) . . ?
C29 O7 Si6 132.1(2) . . ?
C33 O8 Si6 131.9(2) . . ?
Si7 O9 U2 147.79(16) . . ?
C37 O10 Si7 132.6(2) . . ?
C41 O11 Si7 131.5(2) . . ?
C45 O12 Si7 133.3(2) . . ?
U2 O13 Cs1A 91.08(8) . . ?
U2 O13 Cs1B 86.66(14) . . ?
U2 O13 Cs1C 96.3(2) . . ?
Si8 O13 U2 172.99(16) . . ?
Si8 O13 Cs1A 95.41(11) . . ?
Si8 O13 Cs1B 100.30(17) . . ?
Si8 O13 Cs1C 89.3(2) . . ?
C49 O14 Si8 132.7(3) . . ?
C53 O15 Si8 133.4(2) . . ?
Si8 O16 Cs1A 109.31(11) . . ?
Si8 O16 Cs1B 111.39(16) . . ?
Si8 O16 Cs1C 109.8(3) . . ?
C57 O16 Cs1A 120.5(2) . . ?
C57 O16 Cs1B 117.8(2) . . ?
C57 O16 Cs1C 115.2(3) . . ?
C57 O16 Si8 129.9(2) . . ?
U1 N1 U2 156.91(17) . . ?
U1 N1 Cs1A 100.67(11) . . ?
U1 N1 Cs1B 105.93(17) . . ?
U1 N1 Cs1C 90.9(2) . . ?
U2 N1 Cs1A 102.16(11) . . ?
U2 N1 Cs1B 96.91(16) . . ?
U2 N1 Cs1C 110.1(2) . . ?
Si1 N2 U1 120.07(15) . . ?
Si1 N2 Si2 125.33(18) . . ?
Si2 N2 U1 112.98(15) . . ?
Si3 N3 U2 121.89(16) . . ?
Si4 N3 U2 111.40(16) . . ?
Si4 N3 Si3 126.65(18) . . ?
Si1 C1 H1A 109.5 . . ?
Si1 C1 H1B 109.5 . . ?
Si1 C1 H1C 109.5 . . ?
H1A C1 H1B 109.5 . . ?
H1A C1 H1C 109.5 . . ?
H1B C1 H1C 109.5 . . ?
Cs1C C2 H2A 52.5 . . ?
Cs1C C2 H2B 57.0 . . ?
Cs1C C2 H2C 123.8 . . ?
Si1 C2 Cs1C 126.7(3) . . ?
Si1 C2 H2A 109.5 . . ?
Si1 C2 H2B 109.5 . . ?
Si1 C2 H2C 109.5 . . ?
H2A C2 H2B 109.5 . . ?
H2A C2 H2C 109.5 . . ?
H2B C2 H2C 109.5 . . ?
Si1 C3 H3A 109.5 . . ?
Si1 C3 H3B 109.5 . . ?
Si1 C3 H3C 109.5 . . ?
H3A C3 H3B 109.5 . . ?
H3A C3 H3C 109.5 . . ?
H3B C3 H3C 109.5 . . ?
Si2 C4 H4A 109.5 . . ?
Si2 C4 H4B 109.5 . . ?
Si2 C4 H4C 109.5 . . ?
H4A C4 H4B 109.5 . . ?
H4A C4 H4C 109.5 . . ?
H4B C4 H4C 109.5 . . ?
Si2 C5 H5A 109.5 . . ?
Si2 C5 H5B 109.5 . . ?
Si2 C5 H5C 109.5 . . ?
H5A C5 H5B 109.5 . . ?
H5A C5 H5C 109.5 . . ?
H5B C5 H5C 109.5 . . ?
Si2 C6 H6A 109.5 . . ?
Si2 C6 H6B 109.5 . . ?
Si2 C6 H6C 109.5 . . ?
H6A C6 H6B 109.5 . . ?
H6A C6 H6C 109.5 . . ?
H6B C6 H6C 109.5 . . ?
Si3 C7 H7A 109.5 . . ?
Si3 C7 H7B 109.5 . . ?
Si3 C7 H7C 109.5 . . ?
H7A C7 H7B 109.5 . . ?
H7A C7 H7C 109.5 . . ?
H7B C7 H7C 109.5 . . ?
Si3 C8 H8A 109.5 . . ?
Si3 C8 H8B 109.5 . . ?
Si3 C8 H8C 109.5 . . ?
H8A C8 H8B 109.5 . . ?
H8A C8 H8C 109.5 . . ?
H8B C8 H8C 109.5 . . ?
Si3 C9 H9A 109.5 . . ?
Si3 C9 H9B 109.5 . . ?
Si3 C9 H9C 109.5 . . ?
H9A C9 H9B 109.5 . . ?
H9A C9 H9C 109.5 . . ?
H9B C9 H9C 109.5 . . ?
Si4 C10 H10A 109.5 . . ?
Si4 C10 H10B 109.5 . . ?
Si4 C10 H10C 109.5 . . ?
H10A C10 H10B 109.5 . . ?
H10A C10 H10C 109.5 . . ?
H10B C10 H10C 109.5 . . ?
Si4 C11 H11A 109.5 . . ?
Si4 C11 H11B 109.5 . . ?
Si4 C11 H11C 109.5 . . ?
H11A C11 H11B 109.5 . . ?
H11A C11 H11C 109.5 . . ?
H11B C11 H11C 109.5 . . ?
Si4 C12 H12A 109.5 . . ?
Si4 C12 H12B 109.5 . . ?
Si4 C12 H12C 109.5 . . ?
H12A C12 H12B 109.5 . . ?
H12A C12 H12C 109.5 . . ?
H12B C12 H12C 109.5 . . ?
O2 C13 Cs1C 44.5(3) . . ?
O2 C13 C14 105.7(3) . . ?
O2 C13 C15 108.2(3) . . ?
O2 C13 C16 111.6(4) . . ?
C14 C13 Cs1C 70.9(3) . . ?
C14 C13 C15 109.6(4) . . ?
C15 C13 Cs1C 94.7(3) . . ?
C16 C13 Cs1C 150.6(4) . . ?
C16 C13 C14 110.1(4) . . ?
C16 C13 C15 111.5(4) . . ?
Cs1C C14 H14A 37.5 . . ?
Cs1C C14 H14C 146.7 . . ?
Cs1C C14 H14B 91.4 . . ?
C13 C14 Cs1C 86.1(3) . . ?
C13 C14 H14A 109.5 . . ?
C13 C14 H14C 109.5 . . ?
C13 C14 H14B 109.5 . . ?
H14A C14 H14C 109.5 . . ?
H14A C14 H14B 109.5 . . ?
H14C C14 H14B 109.5 . . ?
C13 C15 H15A 109.5 . . ?
C13 C15 H15B 109.5 . . ?
C13 C15 H15C 109.5 . . ?
H15A C15 H15B 109.5 . . ?
H15A C15 H15C 109.5 . . ?
H15B C15 H15C 109.5 . . ?
C13 C16 H16A 109.5 . . ?
C13 C16 H16B 109.5 . . ?
C13 C16 H16C 109.5 . . ?
H16A C16 H16B 109.5 . . ?
H16A C16 H16C 109.5 . . ?
H16B C16 H16C 109.5 . . ?
O3 C17 C18 105.1(3) . . ?
O3 C17 C19 109.8(3) . . ?
O3 C17 C20 109.9(3) . . ?
C19 C17 C18 109.1(4) . . ?
C20 C17 C18 111.1(4) . . ?
C20 C17 C19 111.6(4) . . ?
C17 C18 H18A 109.5 . . ?
C17 C18 H18B 109.5 . . ?
C17 C18 H18C 109.5 . . ?
H18A C18 H18B 109.5 . . ?
H18A C18 H18C 109.5 . . ?
H18B C18 H18C 109.5 . . ?
C17 C19 H19A 109.5 . . ?
C17 C19 H19B 109.5 . . ?
C17 C19 H19C 109.5 . . ?
H19A C19 H19B 109.5 . . ?
H19A C19 H19C 109.5 . . ?
H19B C19 H19C 109.5 . . ?
C17 C20 H20A 109.5 . . ?
C17 C20 H20B 109.5 . . ?
C17 C20 H20C 109.5 . . ?
H20A C20 H20B 109.5 . . ?
H20A C20 H20C 109.5 . . ?
H20B C20 H20C 109.5 . . ?
O4 C21 C22 105.7(4) . . ?
O4 C21 C23 107.3(4) . . ?
O4 C21 C24 111.5(4) . . ?
C22 C21 C24 110.2(4) . . ?
C23 C21 C22 111.8(5) . . ?
C23 C21 C24 110.2(4) . . ?
C21 C22 H22A 109.5 . . ?
C21 C22 H22B 109.5 . . ?
C21 C22 H22C 109.5 . . ?
H22A C22 H22B 109.5 . . ?
H22A C22 H22C 109.5 . . ?
H22B C22 H22C 109.5 . . ?
C21 C23 H23A 109.5 . . ?
C21 C23 H23B 109.5 . . ?
C21 C23 H23C 109.5 . . ?
H23A C23 H23B 109.5 . . ?
H23A C23 H23C 109.5 . . ?
H23B C23 H23C 109.5 . . ?
C21 C24 H24A 109.5 . . ?
C21 C24 H24B 109.5 . . ?
C21 C24 H24C 109.5 . . ?
H24A C24 H24B 109.5 . . ?
H24A C24 H24C 109.5 . . ?
H24B C24 H24C 109.5 . . ?
O6 C25 C26 108.8(3) . . ?
O6 C25 C27 105.1(3) . . ?
O6 C25 C28 111.0(3) . . ?
C26 C25 C27 111.2(4) . . ?
C26 C25 C28 111.1(4) . . ?
C28 C25 C27 109.6(4) . . ?
C25 C26 H26A 109.5 . . ?
C25 C26 H26B 109.5 . . ?
C25 C26 H26C 109.5 . . ?
H26A C26 H26B 109.5 . . ?
H26A C26 H26C 109.5 . . ?
H26B C26 H26C 109.5 . . ?
C25 C27 H27A 109.5 . . ?
C25 C27 H27B 109.5 . . ?
C25 C27 H27C 109.5 . . ?
H27A C27 H27B 109.5 . . ?
H27A C27 H27C 109.5 . . ?
H27B C27 H27C 109.5 . . ?
C25 C28 H28A 109.5 . . ?
C25 C28 H28B 109.5 . . ?
C25 C28 H28C 109.5 . . ?
H28A C28 H28B 109.5 . . ?
H28A C28 H28C 109.5 . . ?
H28B C28 H28C 109.5 . . ?
O7 C29 C30 109.6(3) . . ?
O7 C29 C31 105.3(4) . . ?
O7 C29 C32 108.4(3) . . ?
C30 C29 C32 111.3(4) . . ?
C31 C29 C30 110.7(4) . . ?
C31 C29 C32 111.3(4) . . ?
C29 C30 H30A 109.5 . . ?
C29 C30 H30B 109.5 . . ?
C29 C30 H30C 109.5 . . ?
H30A C30 H30B 109.5 . . ?
H30A C30 H30C 109.5 . . ?
H30B C30 H30C 109.5 . . ?
C29 C31 H31A 109.5 . . ?
C29 C31 H31B 109.5 . . ?
C29 C31 H31C 109.5 . . ?
H31A C31 H31B 109.5 . . ?
H31A C31 H31C 109.5 . . ?
H31B C31 H31C 109.5 . . ?
C29 C32 H32A 109.5 . . ?
C29 C32 H32B 109.5 . . ?
C29 C32 H32C 109.5 . . ?
H32A C32 H32B 109.5 . . ?
H32A C32 H32C 109.5 . . ?
H32B C32 H32C 109.5 . . ?
O8 C33 C34 109.3(3) . . ?
O8 C33 C35 109.9(3) . . ?
O8 C33 C36 105.1(4) . . ?
C34 C33 C35 111.2(4) . . ?
C34 C33 C36 110.7(4) . . ?
C36 C33 C35 110.5(4) . . ?
C33 C34 H34A 109.5 . . ?
C33 C34 H34B 109.5 . . ?
C33 C34 H34C 109.5 . . ?
H34A C34 H34B 109.5 . . ?
H34A C34 H34C 109.5 . . ?
H34B C34 H34C 109.5 . . ?
C33 C35 H35A 109.5 . . ?
C33 C35 H35B 109.5 . . ?
C33 C35 H35C 109.5 . . ?
H35A C35 H35B 109.5 . . ?
H35A C35 H35C 109.5 . . ?
H35B C35 H35C 109.5 . . ?
C33 C36 H36A 109.5 . . ?
C33 C36 H36B 109.5 . . ?
C33 C36 H36C 109.5 . . ?
H36A C36 H36B 109.5 . . ?
H36A C36 H36C 109.5 . . ?
H36B C36 H36C 109.5 . . ?
O10 C37 C38 110.7(3) . . ?
O10 C37 C39 104.7(4) . . ?
O10 C37 C40 108.4(3) . . ?
C38 C37 C39 112.0(4) . . ?
C38 C37 C40 110.8(4) . . ?
C39 C37 C40 110.0(4) . . ?
C37 C38 H38A 109.5 . . ?
C37 C38 H38B 109.5 . . ?
C37 C38 H38C 109.5 . . ?
H38A C38 H38B 109.5 . . ?
H38A C38 H38C 109.5 . . ?
H38B C38 H38C 109.5 . . ?
C37 C39 H39A 109.5 . . ?
C37 C39 H39B 109.5 . . ?
C37 C39 H39C 109.5 . . ?
H39A C39 H39B 109.5 . . ?
H39A C39 H39C 109.5 . . ?
H39B C39 H39C 109.5 . . ?
C37 C40 H40A 109.5 . . ?
C37 C40 H40B 109.5 . . ?
C37 C40 H40C 109.5 . . ?
H40A C40 H40B 109.5 . . ?
H40A C40 H40C 109.5 . . ?
H40B C40 H40C 109.5 . . ?
O11 C41 C42 107.9(4) . . ?
O11 C41 C43 110.7(3) . . ?
O11 C41 C44 105.7(3) . . ?
C43 C41 C42 111.0(4) . . ?
C44 C41 C42 110.5(4) . . ?
C44 C41 C43 110.9(4) . . ?
C41 C42 H42A 109.5 . . ?
C41 C42 H42B 109.5 . . ?
C41 C42 H42C 109.5 . . ?
H42A C42 H42B 109.5 . . ?
H42A C42 H42C 109.5 . . ?
H42B C42 H42C 109.5 . . ?
C41 C43 H43A 109.5 . . ?
C41 C43 H43B 109.5 . . ?
C41 C43 H43C 109.5 . . ?
H43A C43 H43B 109.5 . . ?
H43A C43 H43C 109.5 . . ?
H43B C43 H43C 109.5 . . ?
C41 C44 H44A 109.5 . . ?
C41 C44 H44B 109.5 . . ?
C41 C44 H44C 109.5 . . ?
H44A C44 H44B 109.5 . . ?
H44A C44 H44C 109.5 . . ?
H44B C44 H44C 109.5 . . ?
O12 C45 C46 105.5(3) . . ?
O12 C45 C47 109.9(3) . . ?
O12 C45 C48 109.2(3) . . ?
C46 C45 C48 110.0(4) . . ?
C47 C45 C46 111.0(4) . . ?
C47 C45 C48 111.1(4) . . ?
C45 C46 H46A 109.5 . . ?
C45 C46 H46B 109.5 . . ?
C45 C46 H46C 109.5 . . ?
H46A C46 H46B 109.5 . . ?
H46A C46 H46C 109.5 . . ?
H46B C46 H46C 109.5 . . ?
C45 C47 H47A 109.5 . . ?
C45 C47 H47B 109.5 . . ?
C45 C47 H47C 109.5 . . ?
H47A C47 H47B 109.5 . . ?
H47A C47 H47C 109.5 . . ?
H47B C47 H47C 109.5 . . ?
C45 C48 H48A 109.5 . . ?
C45 C48 H48B 109.5 . . ?
C45 C48 H48C 109.5 . . ?
H48A C48 H48B 109.5 . . ?
H48A C48 H48C 109.5 . . ?
H48B C48 H48C 109.5 . . ?
O14 C49 C50 105.1(3) . . ?
O14 C49 C51 109.9(3) . . ?
O14 C49 C52 109.1(3) . . ?
C51 C49 C50 111.4(4) . . ?
C52 C49 C50 109.9(4) . . ?
C52 C49 C51 111.3(4) . . ?
C49 C50 H50A 109.5 . . ?
C49 C50 H50B 109.5 . . ?
C49 C50 H50C 109.5 . . ?
H50A C50 H50B 109.5 . . ?
H50A C50 H50C 109.5 . . ?
H50B C50 H50C 109.5 . . ?
C49 C51 H51A 109.5 . . ?
C49 C51 H51B 109.5 . . ?
C49 C51 H51C 109.5 . . ?
H51A C51 H51B 109.5 . . ?
H51A C51 H51C 109.5 . . ?
H51B C51 H51C 109.5 . . ?
C49 C52 H52A 109.5 . . ?
C49 C52 H52B 109.5 . . ?
C49 C52 H52C 109.5 . . ?
H52A C52 H52B 109.5 . . ?
H52A C52 H52C 109.5 . . ?
H52B C52 H52C 109.5 . . ?
O15 C53 C54 108.1(3) . . ?
O15 C53 C55 106.0(3) . . ?
O15 C53 C56 111.3(3) . . ?
C55 C53 C54 110.1(4) . . ?
C55 C53 C56 110.4(4) . . ?
C56 C53 C54 110.9(4) . . ?
C53 C54 H54A 109.5 . . ?
C53 C54 H54B 109.5 . . ?
C53 C54 H54C 109.5 . . ?
H54A C54 H54B 109.5 . . ?
H54A C54 H54C 109.5 . . ?
H54B C54 H54C 109.5 . . ?
C53 C55 H55A 109.5 . . ?
C53 C55 H55B 109.5 . . ?
C53 C55 H55C 109.5 . . ?
H55A C55 H55B 109.5 . . ?
H55A C55 H55C 109.5 . . ?
H55B C55 H55C 109.5 . . ?
Cs1C C56 H56A 50.5 . . ?
Cs1C C56 H56B 60.9 . . ?
Cs1C C56 H56C 112.6 . . ?
C53 C56 Cs1C 137.6(4) . . ?
C53 C56 H56A 109.5 . . ?
C53 C56 H56B 109.5 . . ?
C53 C56 H56C 109.5 . . ?
H56A C56 H56B 109.5 . . ?
H56A C56 H56C 109.5 . . ?
H56B C56 H56C 109.5 . . ?
O16 C57 C58 108.0(4) . . ?
O16 C57 C59 110.9(3) . . ?
O16 C57 C60 106.3(3) . . ?
C59 C57 C58 111.9(4) . . ?
C60 C57 C58 109.5(4) . . ?
C60 C57 C59 110.1(4) . . ?
C57 C58 H58A 109.5 . . ?
C57 C58 H58B 109.5 . . ?
C57 C58 H58C 109.5 . . ?
H58A C58 H58B 109.5 . . ?
H58A C58 H58C 109.5 . . ?
H58B C58 H58C 109.5 . . ?
C57 C59 H59A 109.5 . . ?
C57 C59 H59B 109.5 . . ?
C57 C59 H59C 109.5 . . ?
H59A C59 H59B 109.5 . . ?
H59A C59 H59C 109.5 . . ?
H59B C59 H59C 109.5 . . ?
Cs1C C60 H60A 67.7 . . ?
Cs1C C60 H60C 152.7 . . ?
Cs1C C60 H60B 51.5 . . ?
C57 C60 Cs1C 96.5(3) . . ?
C57 C60 H60A 109.5 . . ?
C57 C60 H60C 109.5 . . ?
C57 C60 H60B 109.5 . . ?
H60A C60 H60C 109.5 . . ?
H60A C60 H60B 109.5 . . ?
H60C C60 H60B 109.5 . . ?

loop_
_geom_bond_atom_site_label_1
_geom_bond_atom_site_label_2
_geom_bond_distance
_geom_bond_site_symmetry_2
_geom_bond_publ_flag
U1 U2 4.05377(18) . ?
U1 Cs1A 4.0176(3) . ?
U1 Cs1B 4.361(8) . ?
U1 Cs1C 3.991(13) . ?
U1 Si2 3.3679(10) . ?
U1 O1 2.200(2) . ?
U1 O5 2.169(2) . ?
U1 N1 2.064(3) . ?
U1 N2 2.301(3) . ?
U2 Cs1A 4.0644(3) . ?
U2 Cs1B 4.118(7) . ?
U2 Cs1C 4.535(12) . ?
U2 Si4 3.3367(11) . ?
U2 O9 2.173(2) . ?
U2 O13 2.197(2) . ?
U2 N1 2.074(3) . ?
U2 N3 2.305(3) . ?
Cs1A Si5 3.8469(10) . ?
Cs1A Si8 3.8696(10) . ?
Cs1A O1 3.326(2) . ?
Cs1A O2 3.005(2) . ?
Cs1A O13 3.378(2) . ?
Cs1A O16 2.998(2) . ?
Cs1A N1 3.086(3) . ?
Cs1B Si5 3.840(7) . ?
Cs1B Si8 4.203(8) . ?
Cs1B O1 3.489(8) . ?
Cs1B O2 3.048(7) . ?
Cs1B O13 3.613(8) . ?
Cs1B O16 3.312(9) . ?
Cs1B N1 3.317(8) . ?
Cs1C Si5 3.922(14) . ?
Cs1C O1 3.378(14) . ?
Cs1C O2 3.029(14) . ?
Cs1C O13 3.734(12) . ?
Cs1C O16 3.175(13) . ?
Cs1C N1 3.383(13) . ?
Cs1C C2 3.012(14) . ?
Cs1C C13 3.889(13) . ?
Cs1C C14 3.683(14) . ?
Cs1C C56 3.323(15) . ?
Cs1C C60 3.552(14) . ?
Si1 N2 1.719(3) . ?
Si1 C1 1.862(4) . ?
Si1 C2 1.864(5) . ?
Si1 C3 1.878(4) . ?
Si2 N2 1.720(3) . ?
Si2 C4 1.873(4) . ?
Si2 C5 1.863(4) . ?
Si2 C6 1.886(4) . ?
Si3 N3 1.719(3) . ?
Si3 C7 1.870(5) . ?
Si3 C8 1.878(5) . ?
Si3 C9 1.872(5) . ?
Si4 N3 1.714(3) . ?
Si4 C10 1.852(5) . ?
Si4 C11 1.860(5) . ?
Si4 C12 1.882(4) . ?
Si5 O1 1.601(2) . ?
Si5 O2 1.644(3) . ?
Si5 O3 1.618(3) . ?
Si5 O4 1.614(3) . ?
Si6 O5 1.606(3) . ?
Si6 O6 1.628(3) . ?
Si6 O7 1.624(3) . ?
Si6 O8 1.623(3) . ?
Si7 O9 1.605(2) . ?
Si7 O10 1.624(3) . ?
Si7 O11 1.633(3) . ?
Si7 O12 1.616(3) . ?
Si8 O13 1.595(3) . ?
Si8 O14 1.627(3) . ?
Si8 O15 1.624(3) . ?
Si8 O16 1.648(3) . ?
O2 C13 1.452(4) . ?
O3 C17 1.439(4) . ?
O4 C21 1.438(5) . ?
O6 C25 1.447(5) . ?
O7 C29 1.441(5) . ?
O8 C33 1.439(4) . ?
O10 C37 1.455(5) . ?
O11 C41 1.450(4) . ?
O12 C45 1.437(5) . ?
O14 C49 1.447(5) . ?
O15 C53 1.440(4) . ?
O16 C57 1.452(4) . ?
C1 H1A 0.9800 . ?
C1 H1B 0.9800 . ?
C1 H1C 0.9800 . ?
C2 H2A 0.9800 . ?
C2 H2B 0.9800 . ?
C2 H2C 0.9800 . ?
C3 H3A 0.9800 . ?
C3 H3B 0.9800 . ?
C3 H3C 0.9800 . ?
C4 H4A 0.9800 . ?
C4 H4B 0.9800 . ?
C4 H4C 0.9800 . ?
C5 H5A 0.9800 . ?
C5 H5B 0.9800 . ?
C5 H5C 0.9800 . ?
C6 H6A 0.9800 . ?
C6 H6B 0.9800 . ?
C6 H6C 0.9800 . ?
C7 H7A 0.9800 . ?
C7 H7B 0.9800 . ?
C7 H7C 0.9800 . ?
C8 H8A 0.9800 . ?
C8 H8B 0.9800 . ?
C8 H8C 0.9800 . ?
C9 H9A 0.9800 . ?
C9 H9B 0.9800 . ?
C9 H9C 0.9800 . ?
C10 H10A 0.9800 . ?
C10 H10B 0.9800 . ?
C10 H10C 0.9800 . ?
C11 H11A 0.9800 . ?
C11 H11B 0.9800 . ?
C11 H11C 0.9800 . ?
C12 H12A 0.9800 . ?
C12 H12B 0.9800 . ?
C12 H12C 0.9800 . ?
C13 C14 1.522(6) . ?
C13 C15 1.528(6) . ?
C13 C16 1.514(6) . ?
C14 H14A 0.9800 . ?
C14 H14C 0.9800 . ?
C14 H14B 0.9800 . ?
C15 H15A 0.9800 . ?
C15 H15B 0.9800 . ?
C15 H15C 0.9800 . ?
C16 H16A 0.9800 . ?
C16 H16B 0.9800 . ?
C16 H16C 0.9800 . ?
C17 C18 1.528(6) . ?
C17 C19 1.507(6) . ?
C17 C20 1.506(6) . ?
C18 H18A 0.9800 . ?
C18 H18B 0.9800 . ?
C18 H18C 0.9800 . ?
C19 H19A 0.9800 . ?
C19 H19B 0.9800 . ?
C19 H19C 0.9800 . ?
C20 H20A 0.9800 . ?
C20 H20B 0.9800 . ?
C20 H20C 0.9800 . ?
C21 C22 1.519(7) . ?
C21 C23 1.499(7) . ?
C21 C24 1.528(7) . ?
C22 H22A 0.9800 . ?
C22 H22B 0.9800 . ?
C22 H22C 0.9800 . ?
C23 H23A 0.9800 . ?
C23 H23B 0.9800 . ?
C23 H23C 0.9800 . ?
C24 H24A 0.9800 . ?
C24 H24B 0.9800 . ?
C24 H24C 0.9800 . ?
C25 C26 1.506(6) . ?
C25 C27 1.525(6) . ?
C25 C28 1.516(6) . ?
C26 H26A 0.9800 . ?
C26 H26B 0.9800 . ?
C26 H26C 0.9800 . ?
C27 H27A 0.9800 . ?
C27 H27B 0.9800 . ?
C27 H27C 0.9800 . ?
C28 H28A 0.9800 . ?
C28 H28B 0.9800 . ?
C28 H28C 0.9800 . ?
C29 C30 1.522(6) . ?
C29 C31 1.512(6) . ?
C29 C32 1.528(7) . ?
C30 H30A 0.9800 . ?
C30 H30B 0.9800 . ?
C30 H30C 0.9800 . ?
C31 H31A 0.9800 . ?
C31 H31B 0.9800 . ?
C31 H31C 0.9800 . ?
C32 H32A 0.9800 . ?
C32 H32B 0.9800 . ?
C32 H32C 0.9800 . ?
C33 C34 1.517(6) . ?
C33 C35 1.528(6) . ?
C33 C36 1.520(6) . ?
C34 H34A 0.9800 . ?
C34 H34B 0.9800 . ?
C34 H34C 0.9800 . ?
C35 H35A 0.9800 . ?
C35 H35B 0.9800 . ?
C35 H35C 0.9800 . ?
C36 H36A 0.9800 . ?
C36 H36B 0.9800 . ?
C36 H36C 0.9800 . ?
C37 C38 1.506(6) . ?
C37 C39 1.512(6) . ?
C37 C40 1.518(5) . ?
C38 H38A 0.9800 . ?
C38 H38B 0.9800 . ?
C38 H38C 0.9800 . ?
C39 H39A 0.9800 . ?
C39 H39B 0.9800 . ?
C39 H39C 0.9800 . ?
C40 H40A 0.9800 . ?
C40 H40B 0.9800 . ?
C40 H40C 0.9800 . ?
C41 C42 1.516(7) . ?
C41 C43 1.515(6) . ?
C41 C44 1.510(6) . ?
C42 H42A 0.9800 . ?
C42 H42B 0.9800 . ?
C42 H42C 0.9800 . ?
C43 H43A 0.9800 . ?
C43 H43B 0.9800 . ?
C43 H43C 0.9800 . ?
C44 H44A 0.9800 . ?
C44 H44B 0.9800 . ?
C44 H44C 0.9800 . ?
C45 C46 1.521(6) . ?
C45 C47 1.517(6) . ?
C45 C48 1.521(6) . ?
C46 H46A 0.9800 . ?
C46 H46B 0.9800 . ?
C46 H46C 0.9800 . ?
C47 H47A 0.9800 . ?
C47 H47B 0.9800 . ?
C47 H47C 0.9800 . ?
C48 H48A 0.9800 . ?
C48 H48B 0.9800 . ?
C48 H48C 0.9800 . ?
C49 C50 1.536(6) . ?
C49 C51 1.526(6) . ?
C49 C52 1.521(6) . ?
C50 H50A 0.9800 . ?
C50 H50B 0.9800 . ?
C50 H50C 0.9800 . ?
C51 H51A 0.9800 . ?
C51 H51B 0.9800 . ?
C51 H51C 0.9800 . ?
C52 H52A 0.9800 . ?
C52 H52B 0.9800 . ?
C52 H52C 0.9800 . ?
C53 C54 1.519(6) . ?
C53 C55 1.516(6) . ?
C53 C56 1.518(6) . ?
C54 H54A 0.9800 . ?
C54 H54B 0.9800 . ?
C54 H54C 0.9800 . ?
C55 H55A 0.9800 . ?
C55 H55B 0.9800 . ?
C55 H55C 0.9800 . ?
C56 H56A 0.9800 . ?
C56 H56B 0.9800 . ?
C56 H56C 0.9800 . ?
C57 C58 1.515(7) . ?
C57 C59 1.512(7) . ?
C57 C60 1.510(6) . ?
C58 H58A 0.9800 . ?
C58 H58B 0.9800 . ?
C58 H58C 0.9800 . ?
C59 H59A 0.9800 . ?
C59 H59B 0.9800 . ?
C59 H59C 0.9800 . ?
C60 H60A 0.9800 . ?
C60 H60C 0.9800 . ?
C60 H60B 0.9800 . ?

loop_
_geom_torsion_atom_site_label_1
_geom_torsion_atom_site_label_2
_geom_torsion_atom_site_label_3
_geom_torsion_atom_site_label_4
_geom_torsion
_geom_torsion_site_symmetry_1
_geom_torsion_site_symmetry_2
_geom_torsion_site_symmetry_3
_geom_torsion_site_symmetry_4
_geom_torsion_publ_flag
U1 Si2 N2 Si1 165.4(3) . . . . ?
U2 Si4 N3 Si3 177.3(3) . . . . ?
Cs1A Si5 O2 C13 -178.5(4) . . . . ?
Cs1A Si5 O3 C17 -161.9(3) . . . . ?
Cs1A Si5 O4 C21 19.9(4) . . . . ?
Cs1A Si8 O14 C49 -164.4(3) . . . . ?
Cs1A Si8 O15 C53 29.1(4) . . . . ?
Cs1A Si8 O16 C57 173.2(4) . . . . ?
Cs1A O2 C13 C14 17.9(5) . . . . ?
Cs1A O2 C13 C15 -99.5(3) . . . . ?
Cs1A O2 C13 C16 137.5(3) . . . . ?
Cs1A O16 C57 C58 -108.7(4) . . . . ?
Cs1A O16 C57 C59 128.3(4) . . . . ?
Cs1A O16 C57 C60 8.7(4) . . . . ?
Cs1B Si5 O2 C13 161.6(4) . . . . ?
Cs1B Si5 O3 C17 -174.0(3) . . . . ?
Cs1B Si5 O4 C21 21.5(4) . . . . ?
Cs1B Si8 O14 C49 -158.9(3) . . . . ?
Cs1B Si8 O15 C53 28.8(4) . . . . ?
Cs1B Si8 O16 C57 -168.2(4) . . . . ?
Cs1B O2 C13 C14 -4.8(5) . . . . ?
Cs1B O2 C13 C15 -122.1(4) . . . . ?
Cs1B O2 C13 C16 114.9(4) . . . . ?
Cs1B O16 C57 C58 -88.8(4) . . . . ?
Cs1B O16 C57 C59 148.2(4) . . . . ?
Cs1B O16 C57 C60 28.6(5) . . . . ?
Cs1C Si5 O2 C13 -157.5(5) . . . . ?
Cs1C Si5 O3 C17 -158.5(4) . . . . ?
Cs1C Si5 O4 C21 22.4(5) . . . . ?
Cs1C Si8 O14 C49 -178.8(4) . . . . ?
Cs1C Si8 O15 C53 31.9(4) . . . . ?
Cs1C Si8 O16 C57 152.8(5) . . . . ?
Cs1C O2 C13 C14 39.6(5) . . . . ?
Cs1C O2 C13 C15 -77.7(4) . . . . ?
Cs1C O2 C13 C16 159.2(4) . . . . ?
Cs1C O16 C57 C58 -129.6(5) . . . . ?
Cs1C O16 C57 C59 107.4(5) . . . . ?
Cs1C O16 C57 C60 -12.2(5) . . . . ?
Si5 O2 C13 Cs1C 156.5(5) . . . . ?
Si5 O2 C13 C14 -163.9(3) . . . . ?
Si5 O2 C13 C15 78.8(4) . . . . ?
Si5 O2 C13 C16 -44.2(5) . . . . ?
Si5 O3 C17 C18 164.0(3) . . . . ?
Si5 O3 C17 C19 -78.8(5) . . . . ?
Si5 O3 C17 C20 44.4(5) . . . . ?
Si5 O4 C21 C22 -139.2(4) . . . . ?
Si5 O4 C21 C23 101.3(5) . . . . ?
Si5 O4 C21 C24 -19.5(6) . . . . ?
Si6 O6 C25 C26 84.7(4) . . . . ?
Si6 O6 C25 C27 -156.1(3) . . . . ?
Si6 O6 C25 C28 -37.8(5) . . . . ?
Si6 O7 C29 C30 -44.3(5) . . . . ?
Si6 O7 C29 C31 -163.4(4) . . . . ?
Si6 O7 C29 C32 77.4(4) . . . . ?
Si6 O8 C33 C34 -81.4(4) . . . . ?
Si6 O8 C33 C35 40.9(5) . . . . ?
Si6 O8 C33 C36 159.8(3) . . . . ?
Si7 O10 C37 C38 41.2(5) . . . . ?
Si7 O10 C37 C39 162.1(3) . . . . ?
Si7 O10 C37 C40 -80.6(4) . . . . ?
Si7 O11 C41 C42 81.7(5) . . . . ?
Si7 O11 C41 C43 -39.9(5) . . . . ?
Si7 O11 C41 C44 -160.0(3) . . . . ?
Si7 O12 C45 C46 -170.1(3) . . . . ?
Si7 O12 C45 C47 -50.3(5) . . . . ?
Si7 O12 C45 C48 71.7(4) . . . . ?
Si8 O14 C49 C50 161.6(3) . . . . ?
Si8 O14 C49 C51 41.6(5) . . . . ?
Si8 O14 C49 C52 -80.7(4) . . . . ?
Si8 O15 C53 C54 86.8(4) . . . . ?
Si8 O15 C53 C55 -155.1(3) . . . . ?
Si8 O15 C53 C56 -35.1(5) . . . . ?
Si8 O16 C57 C58 78.8(5) . . . . ?
Si8 O16 C57 C59 -44.2(5) . . . . ?
Si8 O16 C57 C60 -163.9(3) . . . . ?
O1 Si5 O2 Cs1A 17.75(16) . . . . ?
O1 Si5 O2 Cs1B 37.7(2) . . . . ?
O1 Si5 O2 Cs1C -3.2(3) . . . . ?
O1 Si5 O2 C13 -160.7(3) . . . . ?
O1 Si5 O3 C17 -91.6(3) . . . . ?
O1 Si5 O4 C21 -46.0(4) . . . . ?
O2 Si5 O1 Cs1A -15.27(14) . . . . ?
O2 Si5 O1 Cs1B -30.9(2) . . . . ?
O2 Si5 O1 Cs1C 2.7(3) . . . . ?
O2 Si5 O3 C17 153.3(3) . . . . ?
O2 Si5 O4 C21 72.2(4) . . . . ?
O2 C13 C14 Cs1C -28.2(4) . . . . ?
O3 Si5 O1 Cs1A -131.11(12) . . . . ?
O3 Si5 O1 Cs1B -146.78(19) . . . . ?
O3 Si5 O1 Cs1C -113.1(3) . . . . ?
O3 Si5 O2 Cs1A 139.23(12) . . . . ?
O3 Si5 O2 Cs1B 159.2(2) . . . . ?
O3 Si5 O2 Cs1C 118.3(3) . . . . ?
O3 Si5 O2 C13 -39.2(4) . . . . ?
O3 Si5 O4 C21 -172.9(4) . . . . ?
O4 Si5 O1 Cs1A 106.46(13) . . . . ?
O4 Si5 O1 Cs1B 90.8(2) . . . . ?
O4 Si5 O1 Cs1C 124.4(3) . . . . ?
O4 Si5 O2 Cs1A -105.91(14) . . . . ?
O4 Si5 O2 Cs1B -85.9(2) . . . . ?
O4 Si5 O2 Cs1C -126.9(3) . . . . ?
O4 Si5 O2 C13 75.6(4) . . . . ?
O4 Si5 O3 C17 35.1(4) . . . . ?
O5 Si6 O6 C25 -168.8(3) . . . . ?
O5 Si6 O7 C29 -39.9(4) . . . . ?
O5 Si6 O8 C33 -88.6(3) . . . . ?
O6 Si6 O5 U1 32.0(4) . . . . ?
O6 Si6 O7 C29 79.1(4) . . . . ?
O6 Si6 O8 C33 155.7(3) . . . . ?
O7 Si6 O5 U1 155.8(3) . . . . ?
O7 Si6 O6 C25 67.8(4) . . . . ?
O7 Si6 O8 C33 35.0(3) . . . . ?
O8 Si6 O5 U1 -84.9(3) . . . . ?
O8 Si6 O6 C25 -47.3(4) . . . . ?
O8 Si6 O7 C29 -164.3(3) . . . . ?
O9 Si7 O10 C37 -92.6(3) . . . . ?
O9 Si7 O11 C41 -164.9(3) . . . . ?
O9 Si7 O12 C45 -39.1(4) . . . . ?
O10 Si7 O9 U2 -77.2(3) . . . . ?
O10 Si7 O11 C41 -44.4(4) . . . . ?
O10 Si7 O12 C45 -163.2(3) . . . . ?
O11 Si7 O9 U2 39.6(3) . . . . ?
O11 Si7 O10 C37 152.3(3) . . . . ?
O11 Si7 O12 C45 79.8(3) . . . . ?
O12 Si7 O9 U2 162.9(2) . . . . ?
O12 Si7 O10 C37 32.0(3) . . . . ?
O12 Si7 O11 C41 71.1(4) . . . . ?
O13 Si8 O14 C49 -92.6(4) . . . . ?
O13 Si8 O15 C53 -37.7(4) . . . . ?
O13 Si8 O16 Cs1A 18.27(15) . . . . ?
O13 Si8 O16 Cs1B -0.3(2) . . . . ?
O13 Si8 O16 Cs1C 38.7(3) . . . . ?
O13 Si8 O16 C57 -168.5(3) . . . . ?
O14 Si8 O13 Cs1A -131.27(12) . . . . ?
O14 Si8 O13 Cs1B -115.70(19) . . . . ?
O14 Si8 O13 Cs1C -146.0(3) . . . . ?
O14 Si8 O15 C53 -164.5(3) . . . . ?
O14 Si8 O16 Cs1A 139.70(12) . . . . ?
O14 Si8 O16 Cs1B 121.1(2) . . . . ?
O14 Si8 O16 Cs1C 160.1(3) . . . . ?
O14 Si8 O16 C57 -47.1(4) . . . . ?
O15 Si8 O13 Cs1A 105.90(12) . . . . ?
O15 Si8 O13 Cs1B 121.47(19) . . . . ?
O15 Si8 O13 Cs1C 91.2(3) . . . . ?
O15 Si8 O14 C49 33.7(4) . . . . ?
O15 Si8 O16 Cs1A -104.54(13) . . . . ?
O15 Si8 O16 Cs1B -123.1(2) . . . . ?
O15 Si8 O16 Cs1C -84.2(3) . . . . ?
O15 Si8 O16 C57 68.7(3) . . . . ?
O15 C53 C56 Cs1C 15.0(7) . . . . ?
O16 Si8 O13 Cs1A -15.29(13) . . . . ?
O16 Si8 O13 Cs1B 0.3(2) . . . . ?
O16 Si8 O13 Cs1C -30.0(3) . . . . ?
O16 Si8 O14 C49 152.1(3) . . . . ?
O16 Si8 O15 C53 80.1(3) . . . . ?
O16 C57 C60 Cs1C 9.9(4) . . . . ?
N2 Si1 C2 Cs1C 7.3(5) . . . . ?
C1 Si1 N2 U1 58.8(2) . . . . ?
C1 Si1 N2 Si2 -105.6(3) . . . . ?
C1 Si1 C2 Cs1C -110.4(4) . . . . ?
C2 Si1 N2 U1 -58.5(2) . . . . ?
C2 Si1 N2 Si2 137.1(2) . . . . ?
C3 Si1 N2 U1 -178.5(2) . . . . ?
C3 Si1 N2 Si2 17.1(3) . . . . ?
C3 Si1 C2 Cs1C 132.3(4) . . . . ?
C4 Si2 N2 U1 -103.9(2) . . . . ?
C4 Si2 N2 Si1 61.5(3) . . . . ?
C5 Si2 N2 U1 130.97(19) . . . . ?
C5 Si2 N2 Si1 -63.6(3) . . . . ?
C6 Si2 N2 U1 12.7(2) . . . . ?
C6 Si2 N2 Si1 178.1(2) . . . . ?
C7 Si3 N3 U2 57.6(3) . . . . ?
C7 Si3 N3 Si4 -119.5(3) . . . . ?
C8 Si3 N3 U2 -59.6(3) . . . . ?
C8 Si3 N3 Si4 123.4(3) . . . . ?
C9 Si3 N3 U2 179.3(2) . . . . ?
C9 Si3 N3 Si4 2.3(3) . . . . ?
C10 Si4 N3 U2 118.4(3) . . . . ?
C10 Si4 N3 Si3 -64.3(3) . . . . ?
C11 Si4 N3 U2 -116.8(3) . . . . ?
C11 Si4 N3 Si3 60.6(4) . . . . ?
C12 Si4 N3 U2 1.2(2) . . . . ?
C12 Si4 N3 Si3 178.6(2) . . . . ?
C15 C13 C14 Cs1C 88.2(4) . . . . ?
C16 C13 C14 Cs1C -148.8(4) . . . . ?
C54 C53 C56 Cs1C -105.3(6) . . . . ?
C55 C53 C56 Cs1C 132.5(5) . . . . ?
C58 C57 C60 Cs1C 126.3(4) . . . . ?
C59 C57 C60 Cs1C -110.2(4) . . . . ?

loop_
_exptl_oxdiff_crystal_face_indexfrac_h
_exptl_oxdiff_crystal_face_indexfrac_k
_exptl_oxdiff_crystal_face_indexfrac_l
_exptl_oxdiff_crystal_face_x
_exptl_oxdiff_crystal_face_y
_exptl_oxdiff_crystal_face_z
-0.0000 -1.0000 -0.0000 0.0297 -0.0139 0.0998
0.0000 1.0000 0.0000 -0.0297 0.0139 -0.0998
0.0000 0.0000 1.0000 -0.0190 -0.0651 -0.0290
-0.0000 -0.0000 -1.0000 0.0190 0.0651 0.0290
1.0000 -0.0000 -1.0000 -0.0958 0.0811 0.0237
-1.0000 0.0000 1.0000 0.0958 -0.0811 -0.0237
1.0000 -2.0000 -1.0000 -0.0363 0.0532 0.2232
-2.0000 1.0000 1.0000 0.1808 -0.0831 -0.1183
2.0000 -1.0000 1.0000 -0.2189 -0.0471 0.0603
-2.0000 1.0000 -1.0000 0.2189 0.0471 -0.0603
-1.0000 -1.0000 -1.0000 0.1636 0.0352 0.1339
1.0000 -2.0000 2.0000 -0.0933 -0.1421 0.1363
-0.0000 -1.0000 2.0000 -0.0083 -0.1441 0.0418
-1.0000 -0.0000 2.0000 0.0767 -0.1462 -0.0527
